data_1572093
loop_
_publ_author_name
'Chen, Zhao-Nian'
'Zhang, Le-Ping'
'Wu, Huai-Li'
'Qi, Qiao-Yan'
'Yan, Meng'
'Tian, Jia'
'Yang, Guan-Yu'
'Li, Zhan-Ting'
'Yang, Bo'

_publ_section_title
;
 Accurate construction of monolayer, bilayer, sandwich bilayer,
 four-layer, multi-layer and chiral bilayer 2D pillararene-type
 supramolecular networks.
;
_journal_issue 33
_journal_name_full 'Chemical science'
_journal_page_first 13191
_journal_page_last 13200
_journal_paper_doi 10.1039/d4sc03022b
_journal_volume 15
_journal_year 2024
_chemical_formula_moiety 'C114 H114 Cu3 N4 O20, 4[C3H7NO], 3[H2O]'
_chemical_formula_sum 'C126 H148 Cu3 N8 O27'
_chemical_formula_weight 2397.14
_space_group_crystal_system triclinic
_space_group_IT_number 2
_space_group_name_Hall '-P 1'
_space_group_name_H-M_alt 'P -1'
_atom_sites_solution_hydrogens mixed
_atom_sites_solution_primary dual
_audit_creation_date 2024-06-18
_audit_creation_method
;
Olex2 1.5
(compiled 2024.02.16 svn.r378c4104 for OlexSys, GUI svn.r6928)
;
_audit_update_record
;
2024-06-25 deposited with the CCDC.	2024-07-04 downloaded from the CCDC.
;
_cell_angle_alpha 69.195(4)
_cell_angle_beta 81.270(4)
_cell_angle_gamma 83.209(3)
_cell_formula_units_Z 2
_cell_length_a 16.692(2)
_cell_length_b 19.198(3)
_cell_length_c 20.104(3)
_cell_measurement_reflns_used 6369
_cell_measurement_temperature 193.00
_cell_measurement_theta_max 25.21
_cell_measurement_theta_min 2.18
_cell_volume 5938.1(15)
_computing_cell_refinement 'SAINT V8.40B (Bruker, 2019)'
_computing_data_collection 'APEX4 V2022.10-1 (Bruker, 2022)'
_computing_data_reduction 'SAINT V8.40B (Bruker, 2019)'
_computing_molecular_graphics 'Olex2 1.5 (Dolomanov et al., 2009)'
_computing_publication_material 'Olex2 1.5 (Dolomanov et al., 2009)'
_computing_structure_refinement 'SHELXL 2019/3 (Sheldrick, 2015)'
_computing_structure_solution 'SHELXT 2018/2 (Sheldrick, 2018)'
_diffrn_ambient_temperature 193.00
_diffrn_detector CPAD
_diffrn_detector_area_resol_mean 7.41
_diffrn_detector_type 'Bruker PHOTON II'
_diffrn_measured_fraction_theta_full 0.990
_diffrn_measured_fraction_theta_max 0.990
_diffrn_measurement_device 'four-circle diffractometer'
_diffrn_measurement_device_type 'Bruker D8 VENTURE TXS PHOTON II'
_diffrn_measurement_method '\w and \f shutterless scans'
_diffrn_measurement_specimen_support 'nylon loop'
_diffrn_radiation_monochromator 'Helios Multi-layer Optic'
_diffrn_radiation_probe x-ray
_diffrn_radiation_type MoK\a
_diffrn_radiation_wavelength 0.71073
_diffrn_reflns_av_R_equivalents 0.0441
_diffrn_reflns_av_unetI/netI 0.0792
_diffrn_reflns_Laue_measured_fraction_full 0.990
_diffrn_reflns_Laue_measured_fraction_max 0.990
_diffrn_reflns_limit_h_max 16
_diffrn_reflns_limit_h_min -15
_diffrn_reflns_limit_k_max 18
_diffrn_reflns_limit_k_min -18
_diffrn_reflns_limit_l_max 19
_diffrn_reflns_limit_l_min -16
_diffrn_reflns_number 22942
_diffrn_reflns_point_group_measured_fraction_full 0.990
_diffrn_reflns_point_group_measured_fraction_max 0.990
_diffrn_reflns_theta_full 20.000
_diffrn_reflns_theta_max 20.000
_diffrn_reflns_theta_min 2.159
_diffrn_source TXS
_diffrn_source_current 40.0
_diffrn_source_power 1.8
_diffrn_source_type 'Rotaing Anode'
_diffrn_source_voltage 45.0
_diffrn_standards_number 0
_exptl_absorpt_coefficient_mu 0.610
_exptl_absorpt_correction_T_max 0.7452
_exptl_absorpt_correction_T_min 0.4695
_exptl_absorpt_correction_type multi-scan
_exptl_absorpt_process_details
;
SADABS-2016/2 (Bruker,2016/2) was used for absorption correction.
wR2(int) was 0.0890 before and 0.0559 after correction.
The Ratio of minimum to maximum transmission is 0.6300.
The \l/2 correction factor is Not present.
;
_exptl_crystal_colour green
_exptl_crystal_colour_primary green
_exptl_crystal_density_diffrn 1.341
_exptl_crystal_description block
_exptl_crystal_F_000 2526
_exptl_crystal_size_max 0.14
_exptl_crystal_size_mid 0.11
_exptl_crystal_size_min 0.08
_refine_diff_density_max 1.274
_refine_diff_density_min -0.791
_refine_diff_density_rms 0.102
_refine_ls_extinction_method none
_refine_ls_goodness_of_fit_ref 1.103
_refine_ls_hydrogen_treatment constr
_refine_ls_matrix_type full
_refine_ls_number_parameters 1283
_refine_ls_number_reflns 10964
_refine_ls_number_restraints 975
_refine_ls_restrained_S_all 1.145
_refine_ls_R_factor_all 0.1664
_refine_ls_R_factor_gt 0.1238
_refine_ls_shift/su_max 0.002
_refine_ls_shift/su_mean 0.000
_refine_ls_structure_factor_coef Fsqd
_refine_ls_weighting_details 'w=1/[\s^2^(Fo^2^)+(0.1200P)^2^+50.0000P] where P=(Fo^2^+2Fc^2^)/3'
_refine_ls_weighting_scheme calc
_refine_ls_wR_factor_gt 0.3054
_refine_ls_wR_factor_ref 0.3325
_reflns_Friedel_coverage 0.000
_reflns_number_gt 6754
_reflns_number_total 10964
_reflns_threshold_expression 'I > 2\s(I)'
_cod_data_source_file d4sc03022b2.cif
_cod_data_source_block 230813lu_lgpz099052_2_0m
_cod_depositor_comments
;
The following automatic conversions were performed:

data item '_diffrn_radiation_probe' value 'X-ray' was changed to
'x-ray' in accordance with the
/home/data/users/saulius/crontab/automatic-downloads/rss-feeds/RSC/lib/dictionaries/cif_core.dic
dictionary named 'cif_core.dic' version 2.4.2 last updated on
2011-04-26.

Automatic conversion script
Id: cif_fix_values 8170 2020-07-09 18:12:32Z antanas 

 Adding full bibliography for 1572083--1572100.cif.
;
_cod_original_cell_volume 5938.0(14)
_cod_database_code 1572093
_shelx_shelxl_version_number 2019/3
_shelx_space_group_comment
;
The symmetry employed for this shelxl refinement is uniquely defined
by the following loop, which should always be used as a source of
symmetry information in preference to the above space-group names.
They are only intended as comments.
;
_shelx_estimated_absorpt_t_max 0.953
_shelx_estimated_absorpt_t_min 0.919
_olex2_refinement_description
;
1. Fixed Uiso
 At 1.2 times of:
  All C(H) groups, All C(H,H) groups
 At 1.5 times of:
  All C(H,H,H) groups
2. Restrained distances
 O6-C6 = O5-C6 = O4-C4 = O3-C4 = O2-C2 = O1-C2 = O7-C8 = O8-C8
 1.25 with sigma of 0.01
 C7-C8 = C1-C2 = C5-C6 = C3-C4
 1.5 with sigma of 0.01
 C47-C46 = C45-C44 = C56-C55 = C58-C57 = C96-C95 = C98-C97 = C109-C108 = C107-
 C106
 1.5 with sigma of 0.01
 O9-C114 = O10-C114
 1.25 with sigma of 0.01
 C111-C112
 1.5 with sigma of 0.01
 O12-C112 = O11-C112
 1.25 with sigma of 0.01
 C113-C114
 1.5 with sigma of 0.01
 C113-O9 \\sim C113-O10
 with sigma of 0.02
3. Uiso/Uaniso restraints and constraints
All non-hydrogen atoms have similar U: within 2A with sigma of 0.01 and sigma
for terminal atoms of 0.02 within 2A
O12 \\sim O11 \\sim C112 \\sim C111: within 2A with sigma of 0.005 and sigma
for terminal atoms of 0.01 within 2A
O9 \\sim C114 \\sim O10 \\sim C113: within 2A with sigma of 0.005 and sigma for
terminal atoms of 0.01 within 2A
Uanis(O7) \\sim Ueq, Uanis(O8) \\sim Ueq: with sigma of 0.01 and sigma for
terminal atoms of 0.02
4.a Riding coordinates:
 C113(H11F,H11G,H11H)
4.b Secondary CH2 refined with riding coordinates:
 C37(H37A,H37B), C44(H44A,H44B), C46(H46A,H46B), C48(H48A,H48B), C55(H55A,
 H55B), C57(H57A,H57B), C59(H59A,H59B), C88(H88A,H88B), C95(H95A,H95B),
 C97(H97A,H97B), C99(H99A,H99B), C106(H10A,H10B), C108(H10F,H10G), C110(H11A,
 H11B)
4.c Aromatic/amide H refined with riding coordinates:
 C9(H9), C10(H10), C12(H12), C13(H13), C15(H15), C16(H16), C18(H18), C19(H19),
 C22(H22), C25(H25), C27(H27), C28(H28), C30(H30), C31(H31), C32(H32), C33(H33),
  C35(H35), C36(H36), C39(H39), C42(H42), C50(H50), C53(H53), C61(H61),
 C64(H64), C67(H67), C68(H68), C70(H70), C71(H71), C72(H72), C73(H73), C75(H75),
  C76(H76), C78(H78), C79(H79), C81(H81), C82(H82), C83(H83), C84(H84),
 C86(H86), C87(H87), C91(H91), C94(H94), C102(H102), C105(H105)
4.d Idealised Me refined as rotating group:
 C1(H1A,H1B,H1C), C3(H3A,H3B,H3C), C5(H5A,H5B,H5C), C7(H7A,H7B,H7C), C45(H45A,
 H45B,H45C), C47(H47A,H47B,H47C), C56(H56A,H56B,H56C), C58(H58A,H58B,H58C),
 C96(H96A,H96B,H96C), C98(H98A,H98B,H98C), C107(H10C,H10D,H10E), C109(H10H,H10I,
 H10J), C111(H11C,H11D,H11E)
;
_smtbx_masks_special_details
;
A solvent mask was calculated and 386 electrons were 
found in a volume of 1550\%A^3^ in 2 voids per unit cell. 
This is consistent with the presence of 
4[C3H7NO], 3[H2O] per formula unit 
which account for 380 electrons 
per unit cell.
;
_smtbx_masks_void_probe_radius 1.2
_smtbx_masks_void_truncation_radius 1.2
_olex2_submission_special_instructions 'No special instructions were received'
_site XU

loop_
_space_group_symop_operation_xyz
'x, y, z'
'-x, -y, -z'

loop_
_atom_site_label
_atom_site_type_symbol
_atom_site_fract_x
_atom_site_fract_y
_atom_site_fract_z
_atom_site_U_iso_or_equiv
_atom_site_adp_type
_atom_site_occupancy
_atom_site_site_symmetry_order
_atom_site_calc_flag
_atom_site_refinement_flags_posn
_atom_site_refinement_flags_adp
_atom_site_refinement_flags_occupancy
_atom_site_disorder_assembly
_atom_site_disorder_group
Cu1 Cu 0.55762(16) 1.01628(14) 0.21663(14) 0.1294(10) Uani 1 1 d . U . . .
Cu2 Cu 0.45963(16) 0.91830(13) 0.21397(14) 0.1242(10) Uani 1 1 d . U . . .
Cu3 Cu 0.99021(10) -0.00282(8) 0.41525(13) 0.0919(8) Uani 1 1 d . U . . .
O1 O 0.6019(10) 1.0117(8) 0.1242(8) 0.167(4) Uani 1 1 d D U . . .
O2 O 0.5115(9) 0.9374(8) 0.1181(7) 0.158(4) Uani 1 1 d D U . . .
O3 O 0.5362(9) 0.8466(8) 0.2605(8) 0.157(4) Uani 1 1 d D U . . .
O4 O 0.6175(9) 0.9257(8) 0.2676(9) 0.172(4) Uani 1 1 d D U . . .
O5 O 0.4087(8) 0.9318(7) 0.2998(7) 0.146(3) Uani 1 1 d D U . . .
O6 O 0.4899(9) 1.0149(8) 0.3020(8) 0.160(4) Uani 1 1 d D U . . .
O7 O 0.3938(8) 0.9992(7) 0.1752(8) 0.143(3) Uani 1 1 d D U . . .
O8 O 0.4845(8) 1.0841(7) 0.1690(8) 0.146(3) Uani 1 1 d D U . . .
O9 O 1.0483(6) 0.0466(5) 0.4618(8) 0.125(3) Uani 1 1 d D U . . .
O10 O 1.1182(9) 0.1083(7) 0.3588(8) 0.172(5) Uani 1 1 d D U . . .
O11 O 0.9482(12) 0.0001(10) 0.2887(11) 0.218(6) Uani 1 1 d D U . . .
O12 O 0.9175(8) -0.0664(7) 0.3983(10) 0.151(4) Uani 1 1 d D U . . .
O13 O 0.3330(7) 0.7061(6) 0.0121(6) 0.101(3) Uani 1 1 d . U . . .
O14 O 0.1550(7) 0.4732(6) 0.0303(6) 0.102(3) Uani 1 1 d . U . . .
O15 O 0.4272(7) 0.4347(6) 0.1231(6) 0.106(3) Uani 1 1 d . U . . .
O16 O 0.5702(7) 0.6590(6) 0.1582(7) 0.117(3) Uani 1 1 d . U . . .
O17 O 0.2254(6) 0.3246(7) 0.4130(6) 0.103(3) Uani 1 1 d . U . . .
O18 O 0.2399(6) 0.4215(6) 0.6379(6) 0.092(3) Uani 1 1 d . U . . .
O19 O 0.0077(6) 0.3142(5) 0.2940(5) 0.082(3) Uani 1 1 d . U . . .
O20 O -0.0294(5) 0.3936(4) 0.5361(4) 0.054(2) Uani 1 1 d . U . . .
N1 N 0.8989(6) 0.0783(5) 0.4008(7) 0.082(3) Uani 1 1 d . U . . .
N2 N 0.0818(6) 0.9188(5) 0.4166(7) 0.081(3) Uani 1 1 d . U . . .
N3 N -0.3696(9) 0.1045(9) 0.2126(9) 0.116(4) Uani 1 1 d . U . . .
N4 N 0.3747(9) 0.8425(8) 0.2099(8) 0.109(4) Uani 1 1 d . U . . .
C1 C 0.6111(16) 0.9771(15) 0.0201(11) 0.200(9) Uani 1 1 d D U . . .
H1A H 0.601289 1.027423 -0.014307 0.300 Uiso 1 1 calc R U . . .
H1B H 0.587036 0.940924 0.006245 0.300 Uiso 1 1 calc R U . . .
H1C H 0.669777 0.964796 0.020439 0.300 Uiso 1 1 calc R U . . .
C2 C 0.5732(13) 0.9744(13) 0.0937(11) 0.172(5) Uani 1 1 d D U . . .
C114 C 1.1014(10) 0.0869(9) 0.4253(9) 0.137(4) Uani 1 1 d D U . . .
C3 C 0.6605(16) 0.7967(13) 0.3058(17) 0.235(10) Uani 1 1 d D U . . .
H3A H 0.640370 0.769693 0.355776 0.353 Uiso 1 1 calc R U . . .
H3B H 0.713331 0.815351 0.303701 0.353 Uiso 1 1 calc R U . . .
H3C H 0.666396 0.762991 0.278205 0.353 Uiso 1 1 calc R U . . .
C4 C 0.6013(12) 0.8613(10) 0.2747(15) 0.176(5) Uani 1 1 d D U . . .
C5 C 0.3953(17) 0.9710(16) 0.4022(12) 0.224(9) Uani 1 1 d D U . . .
H5A H 0.429169 0.938621 0.438555 0.336 Uiso 1 1 calc R U . . .
H5B H 0.341021 0.952233 0.412204 0.336 Uiso 1 1 calc R U . . .
H5C H 0.390747 1.021939 0.403413 0.336 Uiso 1 1 calc R U . . .
C6 C 0.4334(13) 0.9714(13) 0.3292(11) 0.169(5) Uani 1 1 d D U . . .
C7 C 0.3580(15) 1.1296(12) 0.1228(16) 0.217(9) Uani 1 1 d D U . . .
H7A H 0.374107 1.151365 0.071116 0.326 Uiso 1 1 calc R U . . .
H7B H 0.356823 1.167861 0.144819 0.326 Uiso 1 1 calc R U . . .
H7C H 0.303800 1.110978 0.131334 0.326 Uiso 1 1 calc R U . . .
C8 C 0.4186(12) 1.0655(9) 0.1556(14) 0.173(5) Uani 1 1 d D U . . .
C9 C 0.3049(12) 0.8664(10) 0.1979(11) 0.120(4) Uani 1 1 d . U . . .
H9 H 0.290257 0.917695 0.190745 0.144 Uiso 1 1 calc R U . . .
C10 C 0.2427(11) 0.8207(9) 0.1938(10) 0.114(4) Uani 1 1 d . U . . .
H10 H 0.188385 0.840738 0.187782 0.137 Uiso 1 1 calc R U . . .
C11 C 0.2647(11) 0.7501(9) 0.1987(10) 0.100(3) Uani 1 1 d . U . . .
C12 C 0.3448(10) 0.7271(9) 0.2086(9) 0.104(4) Uani 1 1 d . U . . .
H12 H 0.364113 0.677823 0.210933 0.125 Uiso 1 1 calc R U . . .
C13 C 0.3957(11) 0.7718(10) 0.2151(10) 0.113(4) Uani 1 1 d . U . . .
H13 H 0.449672 0.752482 0.223896 0.136 Uiso 1 1 calc R U . . .
C14 C 0.2064(10) 0.7008(8) 0.1910(9) 0.090(3) Uani 1 1 d . U . . .
C15 C 0.1268(10) 0.7261(9) 0.1821(9) 0.101(4) Uani 1 1 d . U . . .
H15 H 0.108910 0.774858 0.182356 0.121 Uiso 1 1 calc R U . . .
C16 C 0.0709(10) 0.6818(8) 0.1727(9) 0.096(4) Uani 1 1 d . U . . .
H16 H 0.017290 0.702012 0.163618 0.116 Uiso 1 1 calc R U . . .
C17 C 0.0934(9) 0.6104(8) 0.1765(8) 0.075(3) Uani 1 1 d . U . . .
C18 C 0.1705(9) 0.5837(8) 0.1916(8) 0.077(3) Uani 1 1 d . U . . .
H18 H 0.186535 0.532870 0.197628 0.092 Uiso 1 1 calc R U . . .
C19 C 0.2274(9) 0.6293(8) 0.1984(8) 0.080(3) Uani 1 1 d . U . . .
H19 H 0.280826 0.608894 0.208304 0.097 Uiso 1 1 calc R U . . .
C20 C 0.0348(8) 0.5624(7) 0.1683(7) 0.064(3) Uani 1 1 d . U . . .
C21 C 0.0238(8) 0.5576(7) 0.1024(7) 0.071(3) Uani 1 1 d . U . . .
C22 C -0.0302(8) 0.5070(7) 0.1035(8) 0.072(3) Uani 1 1 d . U . . .
H22 H -0.036706 0.501467 0.059519 0.086 Uiso 1 1 calc R U . . .
C23 C -0.0752(8) 0.4639(7) 0.1661(8) 0.066(3) Uani 1 1 d . U . . .
C24 C -0.0658(8) 0.4696(7) 0.2307(7) 0.065(3) Uani 1 1 d . U . . .
C25 C -0.0084(8) 0.5198(7) 0.2282(8) 0.067(3) Uani 1 1 d . U . . .
H25 H 0.000142 0.523702 0.272359 0.081 Uiso 1 1 calc R U . . .
C26 C -0.1299(8) 0.4066(8) 0.1642(7) 0.065(3) Uani 1 1 d . U . . .
C27 C -0.0952(9) 0.3408(8) 0.1596(7) 0.075(3) Uani 1 1 d . U . . .
H27 H -0.037714 0.334381 0.150989 0.089 Uiso 1 1 calc R U . . .
C28 C -0.1420(9) 0.2825(8) 0.1672(8) 0.077(3) Uani 1 1 d . U . . .
H28 H -0.115918 0.236745 0.164306 0.093 Uiso 1 1 calc R U . . .
C29 C -0.2231(9) 0.2900(8) 0.1785(8) 0.080(3) Uani 1 1 d . U . . .
C30 C -0.2599(9) 0.3592(8) 0.1801(8) 0.083(3) Uani 1 1 d . U . . .
H30 H -0.317462 0.367024 0.186066 0.099 Uiso 1 1 calc R U . . .
C31 C -0.2103(8) 0.4171(8) 0.1726(7) 0.075(3) Uani 1 1 d . U . . .
H31 H -0.234858 0.464003 0.173585 0.090 Uiso 1 1 calc R U . . .
C32 C -0.3948(12) 0.1729(11) 0.1866(11) 0.120(4) Uani 1 1 d . U . . .
H32 H -0.448994 0.182966 0.174977 0.144 Uiso 1 1 calc R U . . .
C33 C -0.3484(11) 0.2366(10) 0.1732(10) 0.113(4) Uani 1 1 d . U . . .
H33 H -0.371068 0.285824 0.150884 0.136 Uiso 1 1 calc R U . . .
C34 C -0.2746(10) 0.2260(9) 0.1920(9) 0.091(3) Uani 1 1 d . U . . .
C35 C -0.2480(10) 0.1542(9) 0.2170(9) 0.107(4) Uani 1 1 d . U . . .
H35 H -0.193558 0.141762 0.227850 0.128 Uiso 1 1 calc R U . . .
C36 C -0.2977(12) 0.0973(10) 0.2275(10) 0.122(4) Uani 1 1 d . U . . .
H36 H -0.275227 0.047718 0.248023 0.146 Uiso 1 1 calc R U . . .
C37 C 0.0661(8) 0.6047(8) 0.0317(7) 0.078(3) Uani 1 1 d . U . . .
H37A H 0.048028 0.657708 0.023727 0.094 Uiso 1 1 calc R U . . .
H37B H 0.048449 0.591469 -0.006878 0.094 Uiso 1 1 calc R U . . .
C38 C 0.1583(9) 0.5970(9) 0.0249(7) 0.077(3) Uani 1 1 d . U . . .
C39 C 0.2019(9) 0.6576(9) 0.0179(7) 0.080(3) Uani 1 1 d . U . . .
H39 H 0.174124 0.704633 0.014385 0.096 Uiso 1 1 calc R U . . .
C40 C 0.2862(10) 0.6488(9) 0.0160(8) 0.085(3) Uani 1 1 d . U . . .
C41 C 0.3258(10) 0.5822(10) 0.0178(8) 0.085(3) Uani 1 1 d . U . . .
C42 C 0.2834(10) 0.5219(9) 0.0248(8) 0.089(4) Uani 1 1 d . U . . .
H42 H 0.311099 0.474804 0.027993 0.107 Uiso 1 1 calc R U . . .
C43 C 0.2008(10) 0.5316(9) 0.0269(8) 0.087(3) Uani 1 1 d . U . . .
C44 C 0.2016(12) 0.4042(10) 0.0254(12) 0.133(5) Uani 1 1 d D U . . .
H44A H 0.235037 0.382544 0.065607 0.160 Uiso 1 1 calc R U . . .
H44B H 0.238304 0.415811 -0.020091 0.160 Uiso 1 1 calc R U . . .
C45 C 0.1431(14) 0.3498(12) 0.0286(14) 0.182(8) Uani 1 1 d D U . . .
H45A H 0.108514 0.372474 -0.009978 0.273 Uiso 1 1 calc R U . . .
H45B H 0.109206 0.336221 0.074973 0.273 Uiso 1 1 calc R U . . .
H45C H 0.173180 0.304850 0.022771 0.273 Uiso 1 1 calc R U . . .
C46 C 0.2929(10) 0.7771(9) 0.0038(10) 0.109(4) Uani 1 1 d D U . . .
H46A H 0.249524 0.774090 0.044037 0.131 Uiso 1 1 calc R U . . .
H46B H 0.268157 0.796923 -0.041628 0.131 Uiso 1 1 calc R U . . .
C47 C 0.3569(11) 0.8265(10) 0.0031(10) 0.135(7) Uani 1 1 d D U . . .
H47A H 0.398689 0.829642 -0.037532 0.203 Uiso 1 1 calc R U . . .
H47B H 0.381716 0.805339 0.047881 0.203 Uiso 1 1 calc R U . . .
H47C H 0.331881 0.876516 -0.001429 0.203 Uiso 1 1 calc R U . . .
C48 C 0.4205(9) 0.5735(9) 0.0104(8) 0.095(4) Uani 1 1 d . U . . .
H48A H 0.438937 0.531559 -0.007293 0.114 Uiso 1 1 calc R U . . .
H48B H 0.441610 0.619461 -0.026400 0.114 Uiso 1 1 calc R U . . .
C49 C 0.4588(10) 0.5590(9) 0.0806(9) 0.090(3) Uani 1 1 d . U . . .
C50 C 0.4937(10) 0.6155(9) 0.0904(9) 0.094(4) Uani 1 1 d . U . . .
H50 H 0.488655 0.664411 0.056194 0.113 Uiso 1 1 calc R U . . .
C51 C 0.5353(10) 0.6041(9) 0.1474(9) 0.090(3) Uani 1 1 d . U . . .
C52 C 0.5443(8) 0.5344(8) 0.1961(8) 0.075(3) Uani 1 1 d . U . . .
C53 C 0.5052(9) 0.4781(8) 0.1893(9) 0.084(4) Uani 1 1 d . U . . .
H53 H 0.507291 0.429752 0.224886 0.100 Uiso 1 1 calc R U . . .
C54 C 0.4630(10) 0.4911(9) 0.1310(9) 0.086(3) Uani 1 1 d . U . . .
C55 C 0.4425(11) 0.3594(9) 0.1700(10) 0.114(4) Uani 1 1 d D U . . .
H55A H 0.421402 0.354455 0.220140 0.137 Uiso 1 1 calc R U . . .
H55B H 0.501523 0.345136 0.167581 0.137 Uiso 1 1 calc R U . . .
C56 C 0.3994(13) 0.3104(11) 0.1451(12) 0.159(7) Uani 1 1 d D U . . .
H56A H 0.417203 0.319268 0.094237 0.238 Uiso 1 1 calc R U . . .
H56B H 0.340585 0.322090 0.151912 0.238 Uiso 1 1 calc R U . . .
H56C H 0.412160 0.257872 0.173004 0.238 Uiso 1 1 calc R U . . .
C57 C 0.5842(13) 0.7274(10) 0.0973(12) 0.146(5) Uani 1 1 d D U . . .
H57A H 0.532568 0.758338 0.087692 0.176 Uiso 1 1 calc R U . . .
H57B H 0.607164 0.715555 0.053853 0.176 Uiso 1 1 calc R U . . .
C58 C 0.6427(16) 0.7681(13) 0.1167(15) 0.217(10) Uani 1 1 d D U . . .
H58A H 0.639671 0.820838 0.086075 0.325 Uiso 1 1 calc R U . . .
H58B H 0.697996 0.746032 0.109731 0.325 Uiso 1 1 calc R U . . .
H58C H 0.628985 0.764205 0.166980 0.325 Uiso 1 1 calc R U . . .
C59 C 0.5908(8) 0.5186(7) 0.2612(7) 0.068(3) Uani 1 1 d . U . . .
H59A H 0.629149 0.474206 0.265081 0.082 Uiso 1 1 calc R U . . .
H59B H 0.623293 0.561526 0.252614 0.082 Uiso 1 1 calc R U . . .
C60 C 0.5366(7) 0.5048(6) 0.3326(7) 0.056(3) Uani 1 1 d . U . . .
C61 C 0.4797(7) 0.5631(6) 0.3405(7) 0.055(3) Uani 1 1 d . U . . .
H61 H 0.480478 0.610272 0.303075 0.066 Uiso 1 1 calc R U . . .
C62 C 0.4241(7) 0.5544(6) 0.3992(8) 0.054(3) Uani 1 1 d . U . . .
C63 C 0.4217(7) 0.4839(6) 0.4547(7) 0.051(3) Uani 1 1 d . U . . .
C64 C 0.4779(6) 0.4283(6) 0.4467(7) 0.053(3) Uani 1 1 d . U . . .
H64 H 0.477467 0.381330 0.484364 0.063 Uiso 1 1 calc R U . . .
C65 C 0.5360(7) 0.4362(6) 0.3868(7) 0.051(3) Uani 1 1 d . U . . .
C66 C 0.5963(7) 0.3725(6) 0.3875(7) 0.054(3) Uani 1 1 d . U . . .
C67 C 0.6772(7) 0.3774(6) 0.3926(7) 0.055(3) Uani 1 1 d . U . . .
H67 H 0.694339 0.422539 0.393337 0.066 Uiso 1 1 calc R U . . .
C68 C 0.7326(6) 0.3180(6) 0.3966(7) 0.053(3) Uani 1 1 d . U . . .
H68 H 0.786742 0.322018 0.403459 0.064 Uiso 1 1 calc R U . . .
C69 C 0.7136(7) 0.2536(6) 0.3912(8) 0.059(3) Uani 1 1 d . U . . .
C70 C 0.6334(7) 0.2472(7) 0.3846(8) 0.072(3) Uani 1 1 d . U . . .
H70 H 0.617168 0.202454 0.382311 0.087 Uiso 1 1 calc R U . . .
C71 C 0.5768(7) 0.3082(6) 0.3814(8) 0.068(3) Uani 1 1 d . U . . .
H71 H 0.522568 0.304535 0.374690 0.081 Uiso 1 1 calc R U . . .
C72 C 0.9146(8) 0.1478(7) 0.3687(9) 0.089(4) Uani 1 1 d . U . . .
H72 H 0.968693 0.159238 0.348207 0.107 Uiso 1 1 calc R U . . .
C73 C 0.8548(7) 0.2065(7) 0.3631(8) 0.076(3) Uani 1 1 d . U . . .
H73 H 0.868787 0.256494 0.338337 0.091 Uiso 1 1 calc R U . . .
C74 C 0.7759(7) 0.1928(6) 0.3929(8) 0.066(3) Uani 1 1 d . U . . .
C75 C 0.7612(8) 0.1175(7) 0.4211(9) 0.087(4) Uani 1 1 d . U . . .
H75 H 0.707229 0.103011 0.437972 0.104 Uiso 1 1 calc R U . . .
C76 C 0.8235(9) 0.0644(7) 0.4246(10) 0.096(4) Uani 1 1 d . U . . .
H76 H 0.811123 0.013545 0.445958 0.115 Uiso 1 1 calc R U . . .
C77 C 0.3672(7) 0.6179(6) 0.4037(7) 0.058(3) Uani 1 1 d . U . . .
C78 C 0.3965(7) 0.6856(6) 0.3991(7) 0.064(3) Uani 1 1 d . U . . .
H78 H 0.453284 0.690175 0.394499 0.076 Uiso 1 1 calc R U . . .
C79 C 0.3423(7) 0.7456(6) 0.4013(7) 0.060(3) Uani 1 1 d . U . . .
H79 H 0.362608 0.790893 0.398495 0.072 Uiso 1 1 calc R U . . .
C80 C 0.2591(7) 0.7408(6) 0.4074(8) 0.062(3) Uani 1 1 d . U . . .
C81 C 0.2309(7) 0.6751(6) 0.4084(8) 0.067(3) Uani 1 1 d . U . . .
H81 H 0.174290 0.671249 0.410165 0.080 Uiso 1 1 calc R U . . .
C82 C 0.2848(7) 0.6158(6) 0.4068(7) 0.061(3) Uani 1 1 d . U . . .
H82 H 0.264241 0.571299 0.407842 0.073 Uiso 1 1 calc R U . . .
C83 C 0.1547(7) 0.9312(6) 0.3793(9) 0.080(3) Uani 1 1 d . U . . .
H83 H 0.166584 0.981372 0.352455 0.096 Uiso 1 1 calc R U . . .
C84 C 0.2129(7) 0.8763(6) 0.3772(8) 0.072(3) Uani 1 1 d . U . . .
H84 H 0.264540 0.889608 0.351229 0.086 Uiso 1 1 calc R U . . .
C85 C 0.1998(7) 0.8034(6) 0.4111(8) 0.071(3) Uani 1 1 d . U . . .
C86 C 0.1266(8) 0.7891(7) 0.4539(9) 0.084(4) Uani 1 1 d . U . . .
H86 H 0.115328 0.738947 0.481572 0.100 Uiso 1 1 calc R U . . .
C87 C 0.0683(8) 0.8475(7) 0.4575(9) 0.088(4) Uani 1 1 d . U . . .
H87 H 0.019208 0.836499 0.488809 0.106 Uiso 1 1 calc R U . . .
C88 C 0.3607(7) 0.4661(6) 0.5220(7) 0.057(3) Uani 1 1 d . U . . .
H88A H 0.390427 0.438834 0.563828 0.068 Uiso 1 1 calc R U . . .
H88B H 0.336863 0.513699 0.527483 0.068 Uiso 1 1 calc R U . . .
C89 C 0.2922(7) 0.4203(7) 0.5238(8) 0.059(3) Uani 1 1 d . U . . .
C90 C 0.2329(8) 0.3998(7) 0.5803(8) 0.066(3) Uani 1 1 d . U . . .
C91 C 0.1695(7) 0.3608(7) 0.5793(8) 0.063(3) Uani 1 1 d . U . . .
H91 H 0.126738 0.351467 0.617751 0.075 Uiso 1 1 calc R U . . .
C92 C 0.1662(7) 0.3345(7) 0.5235(8) 0.061(3) Uani 1 1 d . U . . .
C93 C 0.2271(8) 0.3538(8) 0.4671(8) 0.070(3) Uani 1 1 d . U . . .
C94 C 0.2876(7) 0.3959(7) 0.4664(8) 0.065(3) Uani 1 1 d . U . . .
H94 H 0.327766 0.409106 0.425952 0.079 Uiso 1 1 calc R U . . .
C95 C 0.2887(12) 0.3390(12) 0.3570(11) 0.138(5) Uani 1 1 d D U . . .
H95A H 0.289934 0.304063 0.330503 0.165 Uiso 1 1 calc R U . . .
H95B H 0.341480 0.332860 0.375832 0.165 Uiso 1 1 calc R U . . .
C96 C 0.2729(15) 0.4190(13) 0.3079(13) 0.189(9) Uani 1 1 d D U . . .
H96A H 0.323274 0.437052 0.277763 0.284 Uiso 1 1 calc R U . . .
H96B H 0.253612 0.450673 0.336851 0.284 Uiso 1 1 calc R U . . .
H96C H 0.231490 0.420862 0.277421 0.284 Uiso 1 1 calc R U . . .
C97 C 0.1933(12) 0.3800(11) 0.7043(10) 0.119(5) Uani 1 1 d D U . . .
H97A H 0.198934 0.326594 0.709029 0.142 Uiso 1 1 calc R U . . .
H97B H 0.135225 0.397107 0.700956 0.142 Uiso 1 1 calc R U . . .
C98 C 0.2158(14) 0.3861(14) 0.7711(11) 0.169(8) Uani 1 1 d D U . . .
H98A H 0.231546 0.436756 0.761079 0.254 Uiso 1 1 calc R U . . .
H98B H 0.261405 0.349983 0.787606 0.254 Uiso 1 1 calc R U . . .
H98C H 0.169102 0.375656 0.808289 0.254 Uiso 1 1 calc R U . . .
C99 C 0.0968(7) 0.2881(7) 0.5260(7) 0.061(3) Uani 1 1 d . U . . .
H99A H 0.120219 0.239663 0.522089 0.073 Uiso 1 1 calc R U . . .
H99B H 0.063602 0.277475 0.573266 0.073 Uiso 1 1 calc R U . . .
C100 C 0.0421(7) 0.3242(7) 0.4685(7) 0.056(3) Uani 1 1 d . U . . .
C101 C -0.0200(7) 0.3771(6) 0.4756(7) 0.050(3) Uani 1 1 d . U . . .
C102 C -0.0688(7) 0.4098(7) 0.4205(7) 0.055(3) Uani 1 1 d . U . . .
H102 H -0.110575 0.446629 0.424987 0.066 Uiso 1 1 calc R U . . .
C103 C -0.0583(7) 0.3900(7) 0.3582(7) 0.058(3) Uani 1 1 d . U . . .
C104 C 0.0029(8) 0.3356(8) 0.3544(8) 0.065(3) Uani 1 1 d . U . . .
C105 C 0.0522(7) 0.3035(7) 0.4082(7) 0.058(3) Uani 1 1 d . U . . .
H105 H 0.093841 0.266539 0.403803 0.070 Uiso 1 1 calc R U . . .
C106 C -0.0865(7) 0.4544(7) 0.5400(6) 0.057(3) Uani 1 1 d D U . . .
H10A H -0.140591 0.446189 0.530894 0.069 Uiso 1 1 calc R U . . .
H10B H -0.068430 0.501866 0.503593 0.069 Uiso 1 1 calc R U . . .
C107 C -0.0909(8) 0.4581(7) 0.6141(6) 0.071(4) Uani 1 1 d D U . . .
H10C H -0.127195 0.501009 0.617466 0.107 Uiso 1 1 calc R U . . .
H10D H -0.036450 0.463605 0.623444 0.107 Uiso 1 1 calc R U . . .
H10E H -0.111801 0.412075 0.649472 0.107 Uiso 1 1 calc R U . . .
C108 C 0.0837(10) 0.2910(9) 0.2637(10) 0.111(4) Uani 1 1 d D U . . .
H10F H 0.075861 0.271853 0.225649 0.133 Uiso 1 1 calc R U . . .
H10G H 0.111115 0.250523 0.300961 0.133 Uiso 1 1 calc R U . . .
C109 C 0.1349(12) 0.3575(10) 0.2327(12) 0.157(8) Uani 1 1 d D U . . .
H10H H 0.115340 0.391441 0.187991 0.236 Uiso 1 1 calc R U . . .
H10I H 0.191669 0.340518 0.222907 0.236 Uiso 1 1 calc R U . . .
H10J H 0.130751 0.383822 0.267005 0.236 Uiso 1 1 calc R U . . .
C110 C -0.1112(7) 0.4263(7) 0.2998(7) 0.061(3) Uani 1 1 d . U . . .
H11A H -0.139156 0.387347 0.292538 0.073 Uiso 1 1 calc R U . . .
H11B H -0.153359 0.460233 0.315043 0.073 Uiso 1 1 calc R U . . .
C111 C 0.8455(15) -0.0958(13) 0.3210(15) 0.203(7) Uani 1 1 d D U . . .
H11C H 0.874216 -0.122289 0.289763 0.305 Uiso 1 1 calc R U . . .
H11D H 0.800086 -0.063804 0.298044 0.305 Uiso 1 1 calc R U . . .
H11E H 0.824791 -0.132105 0.366885 0.305 Uiso 1 1 calc R U . . .
C112 C 0.9037(14) -0.0480(13) 0.3339(11) 0.173(4) Uani 1 1 d D U . . .
C113 C 1.1510(12) 0.1133(10) 0.4652(12) 0.175(7) Uani 1 1 d D U . . .
H11F H 1.203542 0.084295 0.469830 0.262 Uiso 1 1 d R U . . .
H11G H 1.122102 0.107075 0.512940 0.262 Uiso 1 1 d R U . . .
H11H H 1.159802 0.166235 0.439520 0.262 Uiso 1 1 d R U . . .

loop_
_atom_site_aniso_label
_atom_site_aniso_U_11
_atom_site_aniso_U_22
_atom_site_aniso_U_33
_atom_site_aniso_U_23
_atom_site_aniso_U_13
_atom_site_aniso_U_12
Cu1 0.149(2) 0.1204(18) 0.136(2) -0.0339(16) -0.0235(17) -0.0999(17)
Cu2 0.149(2) 0.1082(17) 0.131(2) -0.0292(15) -0.0295(16) -0.0898(16)
Cu3 0.0486(11) 0.0337(9) 0.180(2) -0.0366(11) 0.0066(11) 0.0210(8)
O1 0.198(8) 0.157(7) 0.151(7) -0.036(6) -0.007(7) -0.112(6)
O2 0.200(8) 0.150(7) 0.139(7) -0.036(6) -0.019(7) -0.112(6)
O3 0.155(7) 0.133(7) 0.183(7) -0.019(6) -0.067(6) -0.061(6)
O4 0.170(7) 0.141(7) 0.197(8) -0.013(7) -0.062(7) -0.074(6)
O5 0.155(7) 0.146(7) 0.169(7) -0.072(6) 0.009(6) -0.110(6)
O6 0.173(7) 0.169(7) 0.169(7) -0.073(6) 0.009(6) -0.117(6)
O7 0.150(6) 0.123(5) 0.186(6) -0.055(5) -0.046(5) -0.088(5)
O8 0.153(6) 0.106(5) 0.195(6) -0.040(5) -0.029(5) -0.094(5)
O9 0.086(6) 0.055(5) 0.204(8) -0.029(5) 0.001(6) 0.037(4)
O10 0.127(8) 0.094(7) 0.237(12) -0.015(9) 0.014(9) 0.037(7)
O11 0.223(11) 0.153(10) 0.251(12) -0.051(10) 0.003(11) -0.006(9)
O12 0.128(7) 0.096(6) 0.221(9) -0.046(7) -0.029(7) 0.006(5)
O13 0.106(7) 0.102(6) 0.090(6) -0.011(6) -0.016(5) -0.054(6)
O14 0.107(7) 0.108(7) 0.107(6) -0.048(6) -0.014(6) -0.031(5)
O15 0.108(7) 0.093(6) 0.123(7) -0.047(6) 0.001(6) -0.020(6)
O16 0.121(7) 0.079(6) 0.143(8) -0.010(6) -0.047(6) -0.026(5)
O17 0.070(6) 0.153(7) 0.110(7) -0.073(6) 0.013(5) -0.041(6)
O18 0.077(6) 0.110(6) 0.104(7) -0.058(6) 0.002(5) -0.012(5)
O19 0.074(6) 0.095(6) 0.090(6) -0.047(5) 0.006(5) -0.027(5)
O20 0.054(5) 0.052(4) 0.056(5) -0.017(4) -0.007(4) -0.013(4)
N1 0.043(5) 0.031(5) 0.160(8) -0.029(5) 0.007(6) 0.013(5)
N2 0.044(5) 0.024(4) 0.162(8) -0.029(5) 0.013(6) 0.008(4)
N3 0.106(8) 0.106(7) 0.144(9) -0.032(7) -0.024(7) -0.062(7)
N4 0.115(8) 0.091(7) 0.142(8) -0.044(7) -0.047(7) -0.037(7)
C1 0.231(18) 0.192(17) 0.162(17) -0.021(15) -0.026(16) -0.074(16)
C2 0.205(9) 0.165(8) 0.150(8) -0.034(8) -0.011(8) -0.108(8)
C114 0.100(7) 0.067(6) 0.214(9) -0.031(6) -0.002(7) 0.037(5)
C3 0.221(19) 0.176(17) 0.268(19) 0.000(17) -0.087(17) -0.025(16)
C4 0.173(9) 0.141(8) 0.205(9) -0.013(8) -0.071(8) -0.061(8)
C5 0.230(18) 0.237(17) 0.214(18) -0.083(16) 0.054(16) -0.135(15)
C6 0.177(9) 0.175(8) 0.178(9) -0.073(8) 0.021(8) -0.118(7)
C7 0.227(18) 0.164(16) 0.261(19) -0.048(16) -0.045(17) -0.074(15)
C8 0.175(8) 0.134(8) 0.210(8) -0.033(7) -0.044(8) -0.070(7)
C9 0.121(9) 0.094(8) 0.160(9) -0.044(7) -0.031(8) -0.036(8)
C10 0.115(8) 0.088(7) 0.153(9) -0.042(7) -0.029(8) -0.044(7)
C11 0.103(7) 0.078(6) 0.133(7) -0.034(6) -0.026(6) -0.049(6)
C12 0.103(8) 0.083(7) 0.140(8) -0.032(7) -0.036(7) -0.052(7)
C13 0.113(8) 0.092(7) 0.146(9) -0.032(8) -0.044(7) -0.044(7)
C14 0.093(6) 0.076(6) 0.121(7) -0.041(6) -0.022(6) -0.046(6)
C15 0.103(8) 0.077(7) 0.139(8) -0.045(7) -0.021(7) -0.034(6)
C16 0.089(7) 0.081(7) 0.130(8) -0.037(7) -0.022(7) -0.036(6)
C17 0.076(6) 0.071(6) 0.089(6) -0.034(5) -0.008(6) -0.038(5)
C18 0.078(7) 0.072(6) 0.092(7) -0.037(6) -0.006(6) -0.032(6)
C19 0.079(7) 0.079(7) 0.100(7) -0.040(6) -0.012(6) -0.037(6)
C20 0.068(6) 0.067(5) 0.069(6) -0.028(5) -0.002(5) -0.041(5)
C21 0.074(6) 0.078(6) 0.067(6) -0.018(5) -0.008(5) -0.047(5)
C22 0.074(7) 0.081(6) 0.071(7) -0.027(6) -0.009(6) -0.046(5)
C23 0.063(6) 0.074(6) 0.072(6) -0.031(5) -0.001(5) -0.035(5)
C24 0.061(6) 0.069(6) 0.073(6) -0.030(5) -0.001(5) -0.033(5)
C25 0.068(6) 0.071(6) 0.073(7) -0.031(6) -0.003(6) -0.034(5)
C26 0.060(6) 0.080(6) 0.074(6) -0.042(5) 0.001(5) -0.040(5)
C27 0.069(7) 0.085(7) 0.087(7) -0.040(6) -0.005(6) -0.041(6)
C28 0.080(7) 0.083(7) 0.089(7) -0.044(6) -0.008(6) -0.039(6)
C29 0.077(6) 0.087(6) 0.094(6) -0.043(6) -0.008(6) -0.047(6)
C30 0.069(7) 0.099(7) 0.098(7) -0.044(6) -0.006(6) -0.045(6)
C31 0.063(6) 0.088(7) 0.092(7) -0.044(6) -0.003(6) -0.045(6)
C32 0.106(8) 0.115(8) 0.150(9) -0.040(8) -0.021(7) -0.057(8)
C33 0.101(8) 0.107(7) 0.145(9) -0.040(7) -0.017(7) -0.061(7)
C34 0.086(7) 0.087(6) 0.119(7) -0.042(6) -0.014(6) -0.057(6)
C35 0.098(8) 0.093(7) 0.139(9) -0.030(7) -0.023(7) -0.064(7)
C36 0.112(8) 0.102(7) 0.151(9) -0.024(8) -0.020(8) -0.062(7)
C37 0.086(7) 0.091(7) 0.065(6) -0.021(6) -0.012(6) -0.049(6)
C38 0.088(6) 0.093(6) 0.060(6) -0.027(6) -0.006(5) -0.044(6)
C39 0.088(7) 0.096(7) 0.058(6) -0.019(6) -0.003(6) -0.048(6)
C40 0.091(6) 0.101(6) 0.067(6) -0.022(6) -0.006(6) -0.047(6)
C41 0.089(6) 0.102(7) 0.069(6) -0.031(6) 0.003(6) -0.034(6)
C42 0.098(7) 0.105(7) 0.072(7) -0.037(6) -0.002(7) -0.031(7)
C43 0.096(7) 0.100(6) 0.076(6) -0.036(6) -0.006(6) -0.040(6)
C44 0.127(10) 0.123(10) 0.150(10) -0.036(9) -0.019(9) -0.034(8)
C45 0.163(16) 0.164(16) 0.211(17) -0.038(15) -0.035(15) -0.047(14)
C46 0.120(9) 0.099(8) 0.100(8) -0.007(8) -0.014(8) -0.063(8)
C47 0.145(14) 0.114(12) 0.132(13) -0.001(11) -0.023(11) -0.077(11)
C48 0.097(7) 0.105(7) 0.082(7) -0.031(7) 0.007(7) -0.027(7)
C49 0.092(7) 0.090(6) 0.086(7) -0.027(6) 0.000(6) -0.017(6)
C50 0.094(7) 0.082(7) 0.097(8) -0.018(7) -0.008(7) -0.015(6)
C51 0.093(7) 0.067(6) 0.108(7) -0.019(6) -0.024(6) -0.015(6)
C52 0.071(6) 0.059(6) 0.095(7) -0.030(5) -0.008(5) 0.002(5)
C53 0.083(7) 0.069(6) 0.095(8) -0.030(6) 0.004(6) -0.002(6)
C54 0.092(6) 0.077(6) 0.096(7) -0.042(6) 0.001(6) -0.017(6)
C55 0.113(9) 0.100(8) 0.142(10) -0.056(8) -0.004(8) -0.025(8)
C56 0.145(15) 0.131(14) 0.196(17) -0.049(13) -0.009(14) -0.028(12)
C57 0.153(10) 0.098(9) 0.179(11) -0.011(9) -0.061(9) -0.037(8)
C58 0.210(19) 0.155(16) 0.250(19) -0.004(16) -0.060(17) -0.043(15)
C59 0.052(6) 0.050(6) 0.097(7) -0.027(6) -0.007(6) 0.016(5)
C60 0.032(5) 0.045(5) 0.091(6) -0.027(5) -0.010(5) 0.010(4)
C61 0.033(6) 0.043(5) 0.090(7) -0.024(5) -0.015(5) 0.009(5)
C62 0.028(5) 0.040(5) 0.097(6) -0.029(5) -0.014(5) 0.010(4)
C63 0.032(5) 0.039(5) 0.091(6) -0.033(5) -0.014(5) 0.004(4)
C64 0.031(5) 0.038(5) 0.094(7) -0.029(5) -0.016(5) 0.009(5)
C65 0.029(5) 0.036(5) 0.092(6) -0.030(5) -0.009(5) 0.010(4)
C66 0.031(5) 0.034(5) 0.099(6) -0.029(5) -0.006(5) 0.010(4)
C67 0.034(5) 0.035(5) 0.097(7) -0.027(5) -0.004(5) 0.004(4)
C68 0.026(5) 0.037(5) 0.099(7) -0.029(5) -0.008(5) 0.010(4)
C69 0.031(5) 0.035(5) 0.112(6) -0.034(5) -0.003(5) 0.012(4)
C70 0.048(6) 0.041(5) 0.132(8) -0.040(6) -0.006(6) 0.006(5)
C71 0.038(6) 0.046(6) 0.125(7) -0.038(6) -0.013(6) 0.007(5)
C72 0.047(6) 0.045(6) 0.161(9) -0.029(6) 0.004(6) 0.010(5)
C73 0.042(6) 0.038(5) 0.144(8) -0.035(6) -0.001(6) 0.007(5)
C74 0.037(5) 0.037(5) 0.127(7) -0.035(5) -0.003(5) 0.007(4)
C75 0.047(6) 0.044(6) 0.156(8) -0.029(6) 0.001(6) 0.010(5)
C76 0.057(6) 0.041(6) 0.170(9) -0.024(6) 0.004(7) 0.010(5)
C77 0.033(5) 0.039(5) 0.105(6) -0.030(5) -0.015(5) 0.010(4)
C78 0.035(5) 0.047(5) 0.111(7) -0.030(6) -0.012(5) 0.008(5)
C79 0.036(5) 0.035(5) 0.111(7) -0.034(5) -0.002(5) 0.008(5)
C80 0.029(5) 0.033(5) 0.117(7) -0.023(5) 0.002(5) 0.009(4)
C81 0.024(5) 0.042(5) 0.126(7) -0.024(6) 0.001(5) 0.001(5)
C82 0.031(5) 0.038(5) 0.118(7) -0.035(5) -0.004(5) 0.005(5)
C83 0.043(6) 0.025(5) 0.154(8) -0.025(6) 0.018(6) 0.004(5)
C84 0.033(6) 0.029(5) 0.143(8) -0.028(6) 0.013(6) -0.001(5)
C85 0.031(5) 0.033(5) 0.134(7) -0.020(5) 0.007(5) 0.005(4)
C86 0.046(6) 0.039(5) 0.149(8) -0.023(6) 0.010(6) 0.002(5)
C87 0.049(6) 0.037(5) 0.162(9) -0.026(6) 0.011(6) 0.003(5)
C88 0.043(6) 0.048(5) 0.087(7) -0.033(5) -0.014(5) 0.008(5)
C89 0.043(5) 0.055(5) 0.082(6) -0.030(5) -0.014(5) 0.013(5)
C90 0.053(6) 0.072(6) 0.082(6) -0.040(5) -0.011(5) 0.008(5)
C91 0.046(6) 0.065(6) 0.078(7) -0.029(6) -0.007(6) 0.001(5)
C92 0.043(5) 0.065(5) 0.078(6) -0.029(5) -0.004(5) -0.008(5)
C93 0.051(6) 0.091(6) 0.084(6) -0.049(5) -0.003(5) -0.014(5)
C94 0.042(6) 0.073(6) 0.081(7) -0.029(6) -0.007(6) 0.004(5)
C95 0.102(9) 0.182(11) 0.143(11) -0.072(9) 0.010(8) -0.040(9)
C96 0.153(16) 0.214(18) 0.191(18) -0.069(16) -0.008(15) 0.008(16)
C97 0.124(9) 0.128(9) 0.117(10) -0.061(8) -0.010(8) -0.005(8)
C98 0.159(16) 0.182(16) 0.171(17) -0.065(14) -0.022(14) -0.010(14)
C99 0.051(6) 0.055(6) 0.075(7) -0.022(5) 0.001(5) -0.010(5)
C100 0.048(5) 0.055(5) 0.065(6) -0.019(5) -0.002(5) -0.019(4)
C101 0.044(5) 0.049(5) 0.057(6) -0.013(5) -0.001(5) -0.023(4)
C102 0.046(6) 0.053(6) 0.068(7) -0.021(5) 0.005(5) -0.025(5)
C103 0.050(5) 0.067(5) 0.068(6) -0.031(5) 0.002(5) -0.027(5)
C104 0.057(6) 0.075(6) 0.073(6) -0.037(5) 0.006(5) -0.029(5)
C105 0.051(6) 0.058(6) 0.073(7) -0.032(5) 0.005(5) -0.020(5)
C106 0.057(7) 0.057(6) 0.061(7) -0.020(6) -0.007(6) -0.010(5)
C107 0.060(8) 0.073(8) 0.081(10) -0.026(8) -0.013(7) -0.006(7)
C108 0.100(9) 0.117(9) 0.115(9) -0.041(8) 0.001(8) -0.017(8)
C109 0.126(14) 0.160(15) 0.151(15) -0.030(13) 0.029(12) -0.011(12)
C110 0.058(6) 0.069(6) 0.068(6) -0.033(5) -0.003(5) -0.029(5)
C111 0.184(12) 0.143(11) 0.253(13) -0.030(11) -0.035(12) -0.008(10)
C112 0.158(8) 0.114(7) 0.233(9) -0.045(8) -0.023(8) -0.004(6)
C113 0.147(11) 0.103(10) 0.242(13) -0.032(10) -0.025(11) 0.038(9)

loop_
_atom_type_symbol
_atom_type_description
_atom_type_scat_dispersion_real
_atom_type_scat_dispersion_imag
_atom_type_scat_source
C C 0.0033 0.0016 'International Tables Vol C Tables 4.2.6.8 and 6.1.1.4'
H H 0.0000 0.0000 'International Tables Vol C Tables 4.2.6.8 and 6.1.1.4'
Cu Cu 0.3201 1.2651 'International Tables Vol C Tables 4.2.6.8 and 6.1.1.4'
N N 0.0061 0.0033 'International Tables Vol C Tables 4.2.6.8 and 6.1.1.4'
O O 0.0106 0.0060 'International Tables Vol C Tables 4.2.6.8 and 6.1.1.4'

loop_
_geom_angle_atom_site_label_1
_geom_angle_atom_site_label_2
_geom_angle_atom_site_label_3
_geom_angle
_geom_angle_site_symmetry_1
_geom_angle_site_symmetry_3
_geom_angle_publ_flag
O1 Cu1 Cu2 83.2(4) . . ?
O1 Cu1 O4 93.5(8) . . ?
O1 Cu1 N3 95.9(6) . 1_665 ?
O4 Cu1 Cu2 81.2(4) . . ?
O4 Cu1 N3 104.2(6) . 1_665 ?
O6 Cu1 Cu2 84.3(3) . . ?
O6 Cu1 O1 165.8(6) . . ?
O6 Cu1 O4 91.2(7) . . ?
O6 Cu1 N3 95.9(6) . 1_665 ?
O8 Cu1 Cu2 84.2(3) . . ?
O8 Cu1 O1 85.0(7) . . ?
O8 Cu1 O4 165.4(5) . . ?
O8 Cu1 O6 87.0(7) . . ?
O8 Cu1 N3 90.5(5) . 1_665 ?
N3 Cu1 Cu2 174.6(5) 1_665 . ?
O2 Cu2 Cu1 84.2(4) . . ?
O2 Cu2 N4 95.8(5) . . ?
O3 Cu2 Cu1 85.2(4) . . ?
O3 Cu2 O2 97.7(7) . . ?
O3 Cu2 O5 93.2(7) . . ?
O3 Cu2 N4 97.6(6) . . ?
O5 Cu2 Cu1 82.8(3) . . ?
O5 Cu2 O2 162.3(6) . . ?
O5 Cu2 N4 96.5(5) . . ?
O7 Cu2 Cu1 84.7(3) . . ?
O7 Cu2 O2 85.2(7) . . ?
O7 Cu2 O3 169.1(5) . . ?
O7 Cu2 O5 81.6(7) . . ?
O7 Cu2 N4 92.5(5) . . ?
N4 Cu2 Cu1 177.1(4) . . ?
O9 Cu3 O9 70.1(5) . 2_756 ?
O9 Cu3 O12 162.8(7) . . ?
O9 Cu3 N1 91.5(4) . . ?
O9 Cu3 N2 92.8(4) . 1_645 ?
O12 Cu3 O9 92.7(6) . 2_756 ?
O12 Cu3 N1 88.3(5) . . ?
O12 Cu3 N2 89.2(5) . 1_645 ?
N1 Cu3 O9 91.3(4) . 2_756 ?
N2 Cu3 O9 95.5(4) 1_645 2_756 ?
N2 Cu3 N1 172.9(6) 1_645 . ?
C2 O1 Cu1 123.7(12) . . ?
C2 O2 Cu2 122.6(12) . . ?
C4 O3 Cu2 124.0(13) . . ?
C4 O4 Cu1 124.9(13) . . ?
C6 O5 Cu2 124.8(11) . . ?
C6 O6 Cu1 122.6(12) . . ?
C8 O7 Cu2 120.7(11) . . ?
C8 O8 Cu1 122.1(11) . . ?
Cu3 O9 Cu3 109.9(5) . 2_756 ?
C114 O9 Cu3 131.6(13) . 2_756 ?
C114 O9 Cu3 118.0(14) . . ?
C112 O12 Cu3 114.8(14) . . ?
C40 O13 C46 117.5(12) . . ?
C43 O14 C44 116.5(13) . . ?
C54 O15 C55 119.4(13) . . ?
C51 O16 C57 117.5(14) . . ?
C95 O17 C93 118.1(13) . . ?
C90 O18 C97 114.5(12) . . ?
C104 O19 C108 120.2(12) . . ?
C101 O20 C106 117.5(9) . . ?
C72 N1 Cu3 120.1(9) . . ?
C72 N1 C76 117.2(11) . . ?
C76 N1 Cu3 122.6(9) . . ?
C83 N2 Cu3 125.3(8) . 1_465 ?
C83 N2 C87 116.8(10) . . ?
C87 N2 Cu3 117.9(9) . 1_465 ?
C32 N3 Cu1 120.8(13) . 1_445 ?
C36 N3 Cu1 126.9(14) . 1_445 ?
C36 N3 C32 111.9(16) . . ?
C9 N4 Cu2 119.3(13) . . ?
C9 N4 C13 117.3(15) . . ?
C13 N4 Cu2 123.3(12) . . ?
H1A C1 H1B 109.5 . . ?
H1A C1 H1C 109.5 . . ?
H1B C1 H1C 109.5 . . ?
C2 C1 H1A 109.5 . . ?
C2 C1 H1B 109.5 . . ?
C2 C1 H1C 109.5 . . ?
O1 C2 C1 119.0(17) . . ?
O2 C2 O1 125.4(17) . . ?
O2 C2 C1 115.4(17) . . ?
O9 C114 O10 128(2) . . ?
O9 C114 C113 115.4(14) . . ?
O10 C114 C113 116.9(14) . . ?
H3A C3 H3B 109.5 . . ?
H3A C3 H3C 109.5 . . ?
H3B C3 H3C 109.5 . . ?
C4 C3 H3A 109.5 . . ?
C4 C3 H3B 109.5 . . ?
C4 C3 H3C 109.5 . . ?
O3 C4 O4 123.7(17) . . ?
O3 C4 C3 117.2(18) . . ?
O4 C4 C3 119.0(17) . . ?
H5A C5 H5B 109.5 . . ?
H5A C5 H5C 109.5 . . ?
H5B C5 H5C 109.5 . . ?
C6 C5 H5A 109.5 . . ?
C6 C5 H5B 109.5 . . ?
C6 C5 H5C 109.5 . . ?
O5 C6 O6 124.9(16) . . ?
O5 C6 C5 121.0(16) . . ?
O6 C6 C5 114.1(15) . . ?
H7A C7 H7B 109.5 . . ?
H7A C7 H7C 109.5 . . ?
H7B C7 H7C 109.5 . . ?
C8 C7 H7A 109.5 . . ?
C8 C7 H7B 109.5 . . ?
C8 C7 H7C 109.5 . . ?
O7 C8 C7 116.1(15) . . ?
O8 C8 O7 127.4(15) . . ?
O8 C8 C7 115.8(15) . . ?
N4 C9 H9 118.0 . . ?
N4 C9 C10 124.0(18) . . ?
C10 C9 H9 118.0 . . ?
C9 C10 H10 121.0 . . ?
C11 C10 C9 118.0(17) . . ?
C11 C10 H10 121.0 . . ?
C10 C11 C12 115.5(14) . . ?
C10 C11 C14 121.6(17) . . ?
C12 C11 C14 122.8(15) . . ?
C11 C12 H12 119.0 . . ?
C13 C12 C11 121.9(17) . . ?
C13 C12 H12 119.0 . . ?
N4 C13 H13 118.5 . . ?
C12 C13 N4 123.0(18) . . ?
C12 C13 H13 118.5 . . ?
C15 C14 C11 120.6(15) . . ?
C19 C14 C11 121.7(16) . . ?
C19 C14 C15 117.5(13) . . ?
C14 C15 H15 119.0 . . ?
C14 C15 C16 122.0(15) . . ?
C16 C15 H15 119.0 . . ?
C15 C16 H16 119.9 . . ?
C17 C16 C15 120.2(15) . . ?
C17 C16 H16 119.9 . . ?
C16 C17 C18 117.3(12) . . ?
C16 C17 C20 120.9(14) . . ?
C18 C17 C20 121.7(13) . . ?
C17 C18 H18 118.9 . . ?
C17 C18 C19 122.2(14) . . ?
C19 C18 H18 118.9 . . ?
C14 C19 C18 120.3(14) . . ?
C14 C19 H19 119.8 . . ?
C18 C19 H19 119.8 . . ?
C21 C20 C17 123.8(12) . . ?
C25 C20 C17 117.5(12) . . ?
C25 C20 C21 118.6(11) . . ?
C20 C21 C37 123.3(11) . . ?
C22 C21 C20 117.3(12) . . ?
C22 C21 C37 119.4(12) . . ?
C21 C22 H22 118.4 . . ?
C21 C22 C23 123.3(13) . . ?
C23 C22 H22 118.4 . . ?
C22 C23 C26 120.6(12) . . ?
C24 C23 C22 119.6(11) . . ?
C24 C23 C26 119.6(12) . . ?
C23 C24 C25 115.9(12) . . ?
C23 C24 C110 123.4(11) . . ?
C25 C24 C110 120.7(12) . . ?
C20 C25 C24 125.3(13) . . ?
C20 C25 H25 117.3 . . ?
C24 C25 H25 117.3 . . ?
C27 C26 C23 118.6(12) . . ?
C31 C26 C23 121.7(13) . . ?
C31 C26 C27 119.4(12) . . ?
C26 C27 H27 119.3 . . ?
C26 C27 C28 121.4(14) . . ?
C28 C27 H27 119.3 . . ?
C27 C28 H28 119.5 . . ?
C29 C28 C27 120.9(14) . . ?
C29 C28 H28 119.5 . . ?
C28 C29 C30 118.2(12) . . ?
C28 C29 C34 121.8(15) . . ?
C30 C29 C34 119.9(14) . . ?
C29 C30 H30 120.4 . . ?
C29 C30 C31 119.2(14) . . ?
C31 C30 H30 120.4 . . ?
C26 C31 C30 120.8(14) . . ?
C26 C31 H31 119.6 . . ?
C30 C31 H31 119.6 . . ?
N3 C32 H32 117.0 . . ?
N3 C32 C33 126.0(18) . . ?
C33 C32 H32 117.0 . . ?
C32 C33 H33 120.2 . . ?
C34 C33 C32 119.6(18) . . ?
C34 C33 H33 120.2 . . ?
C33 C34 C29 122.0(16) . . ?
C33 C34 C35 113.7(14) . . ?
C35 C34 C29 124.0(15) . . ?
C34 C35 H35 119.1 . . ?
C34 C35 C36 121.7(17) . . ?
C36 C35 H35 119.1 . . ?
N3 C36 C35 126.9(19) . . ?
N3 C36 H36 116.6 . . ?
C35 C36 H36 116.6 . . ?
C21 C37 H37A 108.4 . . ?
C21 C37 H37B 108.4 . . ?
C21 C37 C38 115.5(12) . . ?
H37A C37 H37B 107.5 . . ?
C38 C37 H37A 108.4 . . ?
C38 C37 H37B 108.4 . . ?
C39 C38 C37 120.3(15) . . ?
C43 C38 C37 121.7(13) . . ?
C43 C38 C39 118.0(15) . . ?
C38 C39 H39 120.0 . . ?
C40 C39 C38 119.9(16) . . ?
C40 C39 H39 120.0 . . ?
C39 C40 O13 122.8(16) . . ?
C41 C40 O13 117.5(15) . . ?
C41 C40 C39 119.7(14) . . ?
C40 C41 C42 120.9(16) . . ?
C40 C41 C48 120.1(14) . . ?
C42 C41 C48 119.0(16) . . ?
C41 C42 H42 120.8 . . ?
C43 C42 C41 118.3(17) . . ?
C43 C42 H42 120.8 . . ?
C38 C43 O14 116.3(15) . . ?
C38 C43 C42 123.0(15) . . ?
C42 C43 O14 120.7(16) . . ?
O14 C44 H44A 110.0 . . ?
O14 C44 H44B 110.0 . . ?
O14 C44 C45 108.6(17) . . ?
H44A C44 H44B 108.4 . . ?
C45 C44 H44A 110.0 . . ?
C45 C44 H44B 110.0 . . ?
C44 C45 H45A 109.5 . . ?
C44 C45 H45B 109.5 . . ?
C44 C45 H45C 109.5 . . ?
H45A C45 H45B 109.5 . . ?
H45A C45 H45C 109.5 . . ?
H45B C45 H45C 109.5 . . ?
O13 C46 H46A 110.5 . . ?
O13 C46 H46B 110.5 . . ?
O13 C46 C47 106.0(14) . . ?
H46A C46 H46B 108.7 . . ?
C47 C46 H46A 110.5 . . ?
C47 C46 H46B 110.5 . . ?
C46 C47 H47A 109.5 . . ?
C46 C47 H47B 109.5 . . ?
C46 C47 H47C 109.5 . . ?
H47A C47 H47B 109.5 . . ?
H47A C47 H47C 109.5 . . ?
H47B C47 H47C 109.5 . . ?
C41 C48 H48A 108.5 . . ?
C41 C48 H48B 108.5 . . ?
H48A C48 H48B 107.5 . . ?
C49 C48 C41 115.2(13) . . ?
C49 C48 H48A 108.5 . . ?
C49 C48 H48B 108.5 . . ?
C50 C49 C48 120.3(15) . . ?
C54 C49 C48 121.7(16) . . ?
C54 C49 C50 117.9(16) . . ?
C49 C50 H50 118.6 . . ?
C51 C50 C49 122.7(16) . . ?
C51 C50 H50 118.6 . . ?
O16 C51 C50 123.8(15) . . ?
C52 C51 O16 116.7(15) . . ?
C52 C51 C50 119.5(15) . . ?
C51 C52 C53 118.2(15) . . ?
C51 C52 C59 121.6(13) . . ?
C53 C52 C59 120.0(13) . . ?
C52 C53 H53 119.5 . . ?
C52 C53 C54 120.9(15) . . ?
C54 C53 H53 119.5 . . ?
O15 C54 C53 120.7(15) . . ?
C49 C54 O15 118.9(16) . . ?
C49 C54 C53 120.4(15) . . ?
O15 C55 H55A 110.4 . . ?
O15 C55 H55B 110.4 . . ?
O15 C55 C56 106.6(15) . . ?
H55A C55 H55B 108.6 . . ?
C56 C55 H55A 110.4 . . ?
C56 C55 H55B 110.4 . . ?
C55 C56 H56A 109.5 . . ?
C55 C56 H56B 109.5 . . ?
C55 C56 H56C 109.5 . . ?
H56A C56 H56B 109.5 . . ?
H56A C56 H56C 109.5 . . ?
H56B C56 H56C 109.5 . . ?
O16 C57 H57A 110.4 . . ?
O16 C57 H57B 110.4 . . ?
O16 C57 C58 106.7(17) . . ?
H57A C57 H57B 108.6 . . ?
C58 C57 H57A 110.4 . . ?
C58 C57 H57B 110.4 . . ?
C57 C58 H58A 109.5 . . ?
C57 C58 H58B 109.5 . . ?
C57 C58 H58C 109.5 . . ?
H58A C58 H58B 109.5 . . ?
H58A C58 H58C 109.5 . . ?
H58B C58 H58C 109.5 . . ?
C52 C59 H59A 108.7 . . ?
C52 C59 H59B 108.7 . . ?
H59A C59 H59B 107.6 . . ?
C60 C59 C52 114.4(11) . . ?
C60 C59 H59A 108.7 . . ?
C60 C59 H59B 108.7 . . ?
C61 C60 C59 118.3(11) . . ?
C65 C60 C59 122.6(10) . . ?
C65 C60 C61 118.8(12) . . ?
C60 C61 H61 118.6 . . ?
C62 C61 C60 122.9(12) . . ?
C62 C61 H61 118.6 . . ?
C61 C62 C63 118.9(10) . . ?
C61 C62 C77 119.7(11) . . ?
C63 C62 C77 121.3(12) . . ?
C62 C63 C88 124.2(10) . . ?
C64 C63 C62 117.5(12) . . ?
C64 C63 C88 118.3(11) . . ?
C63 C64 H64 117.8 . . ?
C63 C64 C65 124.5(12) . . ?
C65 C64 H64 117.8 . . ?
C60 C65 C64 117.4(10) . . ?
C60 C65 C66 124.0(12) . . ?
C64 C65 C66 118.5(11) . . ?
C67 C66 C65 120.2(10) . . ?
C71 C66 C65 123.2(10) . . ?
C71 C66 C67 116.6(10) . . ?
C66 C67 H67 119.6 . . ?
C68 C67 C66 120.8(10) . . ?
C68 C67 H67 119.6 . . ?
C67 C68 H68 118.6 . . ?
C69 C68 C67 122.8(11) . . ?
C69 C68 H68 118.6 . . ?
C68 C69 C70 117.9(10) . . ?
C68 C69 C74 120.7(11) . . ?
C70 C69 C74 121.4(11) . . ?
C69 C70 H70 120.6 . . ?
C69 C70 C71 118.8(11) . . ?
C71 C70 H70 120.6 . . ?
C66 C71 C70 122.9(11) . . ?
C66 C71 H71 118.6 . . ?
C70 C71 H71 118.6 . . ?
N1 C72 H72 118.8 . . ?
N1 C72 C73 122.4(13) . . ?
C73 C72 H72 118.8 . . ?
C72 C73 H73 119.5 . . ?
C74 C73 C72 120.9(12) . . ?
C74 C73 H73 119.5 . . ?
C73 C74 C69 121.6(11) . . ?
C73 C74 C75 114.1(11) . . ?
C75 C74 C69 124.2(11) . . ?
C74 C75 H75 119.8 . . ?
C76 C75 C74 120.4(13) . . ?
C76 C75 H75 119.8 . . ?
N1 C76 C75 124.6(13) . . ?
N1 C76 H76 117.7 . . ?
C75 C76 H76 117.7 . . ?
C78 C77 C62 120.6(10) . . ?
C82 C77 C62 121.8(10) . . ?
C82 C77 C78 117.4(10) . . ?
C77 C78 H78 120.0 . . ?
C79 C78 C77 120.0(11) . . ?
C79 C78 H78 120.0 . . ?
C78 C79 H79 119.4 . . ?
C78 C79 C80 121.2(11) . . ?
C80 C79 H79 119.4 . . ?
C79 C80 C81 118.4(10) . . ?
C79 C80 C85 122.5(10) . . ?
C81 C80 C85 119.1(10) . . ?
C80 C81 H81 120.1 . . ?
C82 C81 C80 119.9(11) . . ?
C82 C81 H81 120.1 . . ?
C77 C82 C81 122.9(11) . . ?
C77 C82 H82 118.5 . . ?
C81 C82 H82 118.5 . . ?
N2 C83 H83 118.1 . . ?
N2 C83 C84 123.7(11) . . ?
C84 C83 H83 118.1 . . ?
C83 C84 H84 119.0 . . ?
C85 C84 C83 122.1(12) . . ?
C85 C84 H84 119.0 . . ?
C84 C85 C80 124.7(11) . . ?
C84 C85 C86 115.3(11) . . ?
C86 C85 C80 119.9(11) . . ?
C85 C86 H86 119.4 . . ?
C85 C86 C87 121.3(12) . . ?
C87 C86 H86 119.4 . . ?
N2 C87 C86 120.4(13) . . ?
N2 C87 H87 119.8 . . ?
C86 C87 H87 119.8 . . ?
C63 C88 H88A 108.3 . . ?
C63 C88 H88B 108.3 . . ?
H88A C88 H88B 107.4 . . ?
C89 C88 C63 115.7(11) . . ?
C89 C88 H88A 108.3 . . ?
C89 C88 H88B 108.3 . . ?
C90 C89 C88 122.7(13) . . ?
C90 C89 C94 116.7(12) . . ?
C94 C89 C88 120.6(12) . . ?
C89 C90 O18 116.2(12) . . ?
C89 C90 C91 121.5(14) . . ?
C91 C90 O18 122.3(13) . . ?
C90 C91 H91 119.1 . . ?
C90 C91 C92 121.8(13) . . ?
C92 C91 H91 119.1 . . ?
C91 C92 C99 120.3(12) . . ?
C93 C92 C91 116.5(12) . . ?
C93 C92 C99 123.2(12) . . ?
C92 C93 O17 116.1(12) . . ?
C94 C93 O17 122.2(13) . . ?
C94 C93 C92 121.6(13) . . ?
C89 C94 H94 119.1 . . ?
C93 C94 C89 121.8(13) . . ?
C93 C94 H94 119.1 . . ?
O17 C95 H95A 110.3 . . ?
O17 C95 H95B 110.3 . . ?
O17 C95 C96 106.9(18) . . ?
H95A C95 H95B 108.6 . . ?
C96 C95 H95A 110.3 . . ?
C96 C95 H95B 110.3 . . ?
C95 C96 H96A 109.5 . . ?
C95 C96 H96B 109.5 . . ?
C95 C96 H96C 109.5 . . ?
H96A C96 H96B 109.5 . . ?
H96A C96 H96C 109.5 . . ?
H96B C96 H96C 109.5 . . ?
O18 C97 H97A 108.2 . . ?
O18 C97 H97B 108.2 . . ?
O18 C97 C98 116.2(17) . . ?
H97A C97 H97B 107.4 . . ?
C98 C97 H97A 108.2 . . ?
C98 C97 H97B 108.2 . . ?
C97 C98 H98A 109.5 . . ?
C97 C98 H98B 109.5 . . ?
C97 C98 H98C 109.5 . . ?
H98A C98 H98B 109.5 . . ?
H98A C98 H98C 109.5 . . ?
H98B C98 H98C 109.5 . . ?
C92 C99 H99A 108.6 . . ?
C92 C99 H99B 108.6 . . ?
H99A C99 H99B 107.6 . . ?
C100 C99 C92 114.7(10) . . ?
C100 C99 H99A 108.6 . . ?
C100 C99 H99B 108.6 . . ?
C101 C100 C99 120.9(12) . . ?
C105 C100 C99 119.7(12) . . ?
C105 C100 C101 119.3(12) . . ?
O20 C101 C100 117.3(11) . . ?
O20 C101 C102 123.7(11) . . ?
C100 C101 C102 119.0(13) . . ?
C101 C102 H102 118.9 . . ?
C101 C102 C103 122.1(12) . . ?
C103 C102 H102 118.9 . . ?
C102 C103 C110 120.9(12) . . ?
C104 C103 C102 116.8(13) . . ?
C104 C103 C110 122.2(13) . . ?
C103 C104 O19 114.8(13) . . ?
C105 C104 O19 123.6(13) . . ?
C105 C104 C103 121.5(13) . . ?
C100 C105 H105 119.4 . . ?
C104 C105 C100 121.2(13) . . ?
C104 C105 H105 119.4 . . ?
O20 C106 H10A 110.2 . . ?
O20 C106 H10B 110.2 . . ?
O20 C106 C107 107.6(10) . . ?
H10A C106 H10B 108.5 . . ?
C107 C106 H10A 110.2 . . ?
C107 C106 H10B 110.2 . . ?
C106 C107 H10C 109.5 . . ?
C106 C107 H10D 109.5 . . ?
C106 C107 H10E 109.5 . . ?
H10C C107 H10D 109.5 . . ?
H10C C107 H10E 109.5 . . ?
H10D C107 H10E 109.5 . . ?
O19 C108 H10F 110.1 . . ?
O19 C108 H10G 110.1 . . ?
O19 C108 C109 108.1(14) . . ?
H10F C108 H10G 108.4 . . ?
C109 C108 H10F 110.1 . . ?
C109 C108 H10G 110.1 . . ?
C108 C109 H10H 109.5 . . ?
C108 C109 H10I 109.5 . . ?
C108 C109 H10J 109.5 . . ?
H10H C109 H10I 109.5 . . ?
H10H C109 H10J 109.5 . . ?
H10I C109 H10J 109.5 . . ?
C24 C110 C103 113.3(10) . . ?
C24 C110 H11A 108.9 . . ?
C24 C110 H11B 108.9 . . ?
C103 C110 H11A 108.9 . . ?
C103 C110 H11B 108.9 . . ?
H11A C110 H11B 107.7 . . ?
H11C C111 H11D 109.5 . . ?
H11C C111 H11E 109.5 . . ?
H11D C111 H11E 109.5 . . ?
C112 C111 H11C 109.5 . . ?
C112 C111 H11D 109.5 . . ?
C112 C111 H11E 109.5 . . ?
O11 C112 O12 115(2) . . ?
O11 C112 C111 129(2) . . ?
O12 C112 C111 115(2) . . ?
C114 C113 H11F 110.0 . . ?
C114 C113 H11G 109.0 . . ?
C114 C113 H11H 109.4 . . ?
H11F C113 H11G 109.5 . . ?
H11F C113 H11H 109.5 . . ?
H11G C113 H11H 109.5 . . ?

loop_
_geom_bond_atom_site_label_1
_geom_bond_atom_site_label_2
_geom_bond_distance
_geom_bond_site_symmetry_2
_geom_bond_publ_flag
Cu1 Cu2 2.654(2) . ?
Cu1 O1 1.921(16) . ?
Cu1 O4 1.925(15) . ?
Cu1 O6 1.899(15) . ?
Cu1 O8 1.787(14) . ?
Cu1 N3 2.171(13) 1_665 ?
Cu2 O2 1.915(15) . ?
Cu2 O3 1.854(14) . ?
Cu2 O5 1.894(14) . ?
Cu2 O7 1.795(14) . ?
Cu2 N4 2.177(12) . ?
Cu3 O9 1.959(13) . ?
Cu3 O9 2.323(14) 2_756 ?
Cu3 O12 1.962(14) . ?
Cu3 N1 2.021(9) . ?
Cu3 N2 2.010(9) 1_645 ?
O1 C2 1.264(10) . ?
O2 C2 1.257(10) . ?
O3 C4 1.251(10) . ?
O4 C4 1.251(10) . ?
O5 C6 1.253(10) . ?
O6 C6 1.261(10) . ?
O7 C8 1.291(10) . ?
O8 C8 1.288(10) . ?
O9 C114 1.218(10) . ?
O10 C114 1.249(10) . ?
O11 C112 1.261(10) . ?
O12 C112 1.265(10) . ?
O13 C40 1.397(17) . ?
O13 C46 1.412(19) . ?
O14 C43 1.407(17) . ?
O14 C44 1.48(2) . ?
O15 C54 1.364(17) . ?
O15 C55 1.436(19) . ?
O16 C51 1.358(17) . ?
O16 C57 1.46(2) . ?
O17 C93 1.396(16) . ?
O17 C95 1.40(2) . ?
O18 C90 1.386(16) . ?
O18 C97 1.45(2) . ?
O19 C104 1.401(15) . ?
O19 C108 1.416(18) . ?
O20 C101 1.346(14) . ?
O20 C106 1.435(13) . ?
N1 C72 1.298(15) . ?
N1 C76 1.300(16) . ?
N2 C83 1.328(15) . ?
N2 C87 1.349(15) . ?
N3 C32 1.27(2) . ?
N3 C36 1.26(2) . ?
N4 C9 1.23(2) . ?
N4 C13 1.33(2) . ?
C1 H1A 0.9800 . ?
C1 H1B 0.9800 . ?
C1 H1C 0.9800 . ?
C1 C2 1.504(10) . ?
C114 C113 1.475(10) . ?
C3 H3A 0.9800 . ?
C3 H3B 0.9800 . ?
C3 H3C 0.9800 . ?
C3 C4 1.499(10) . ?
C5 H5A 0.9800 . ?
C5 H5B 0.9800 . ?
C5 H5C 0.9800 . ?
C5 C6 1.506(10) . ?
C7 H7A 0.9800 . ?
C7 H7B 0.9800 . ?
C7 H7C 0.9800 . ?
C7 C8 1.519(10) . ?
C9 H9 0.9500 . ?
C9 C10 1.46(2) . ?
C10 H10 0.9500 . ?
C10 C11 1.33(2) . ?
C11 C12 1.38(2) . ?
C11 C14 1.493(19) . ?
C12 H12 0.9500 . ?
C12 C13 1.327(19) . ?
C13 H13 0.9500 . ?
C14 C15 1.38(2) . ?
C14 C19 1.337(19) . ?
C15 H15 0.9500 . ?
C15 C16 1.408(19) . ?
C16 H16 0.9500 . ?
C16 C17 1.355(19) . ?
C17 C18 1.364(19) . ?
C17 C20 1.485(17) . ?
C18 H18 0.9500 . ?
C18 C19 1.418(17) . ?
C19 H19 0.9500 . ?
C20 C21 1.401(17) . ?
C20 C25 1.348(17) . ?
C21 C22 1.393(16) . ?
C21 C37 1.507(18) . ?
C22 H22 0.9500 . ?
C22 C23 1.397(17) . ?
C23 C24 1.375(17) . ?
C23 C26 1.524(17) . ?
C24 C25 1.421(16) . ?
C24 C110 1.485(17) . ?
C25 H25 0.9500 . ?
C26 C27 1.352(18) . ?
C26 C31 1.328(17) . ?
C27 H27 0.9500 . ?
C27 C28 1.391(17) . ?
C28 H28 0.9500 . ?
C28 C29 1.337(19) . ?
C29 C30 1.41(2) . ?
C29 C34 1.505(18) . ?
C30 H30 0.9500 . ?
C30 C31 1.416(17) . ?
C31 H31 0.9500 . ?
C32 H32 0.9500 . ?
C32 C33 1.45(2) . ?
C33 H33 0.9500 . ?
C33 C34 1.31(2) . ?
C34 C35 1.33(2) . ?
C35 H35 0.9500 . ?
C35 C36 1.39(2) . ?
C36 H36 0.9500 . ?
C37 H37A 0.9900 . ?
C37 H37B 0.9900 . ?
C37 C38 1.518(19) . ?
C38 C39 1.397(18) . ?
C38 C43 1.36(2) . ?
C39 H39 0.9500 . ?
C39 C40 1.39(2) . ?
C40 C41 1.36(2) . ?
C41 C42 1.38(2) . ?
C41 C48 1.56(2) . ?
C42 H42 0.9500 . ?
C42 C43 1.37(2) . ?
C44 H44A 0.9900 . ?
C44 H44B 0.9900 . ?
C44 C45 1.491(10) . ?
C45 H45A 0.9800 . ?
C45 H45B 0.9800 . ?
C45 H45C 0.9800 . ?
C46 H46A 0.9900 . ?
C46 H46B 0.9900 . ?
C46 C47 1.505(10) . ?
C47 H47A 0.9800 . ?
C47 H47B 0.9800 . ?
C47 H47C 0.9800 . ?
C48 H48A 0.9900 . ?
C48 H48B 0.9900 . ?
C48 C49 1.56(2) . ?
C49 C50 1.37(2) . ?
C49 C54 1.34(2) . ?
C50 H50 0.9500 . ?
C50 C51 1.37(2) . ?
C51 C52 1.355(19) . ?
C52 C53 1.384(19) . ?
C52 C59 1.543(19) . ?
C53 H53 0.9500 . ?
C53 C54 1.39(2) . ?
C55 H55A 0.9900 . ?
C55 H55B 0.9900 . ?
C55 C56 1.502(10) . ?
C56 H56A 0.9800 . ?
C56 H56B 0.9800 . ?
C56 H56C 0.9800 . ?
C57 H57A 0.9900 . ?
C57 H57B 0.9900 . ?
C57 C58 1.494(10) . ?
C58 H58A 0.9800 . ?
C58 H58B 0.9800 . ?
C58 H58C 0.9800 . ?
C59 H59A 0.9900 . ?
C59 H59B 0.9900 . ?
C59 C60 1.530(17) . ?
C60 C61 1.417(15) . ?
C60 C65 1.379(16) . ?
C61 H61 0.9500 . ?
C61 C62 1.359(16) . ?
C62 C63 1.416(16) . ?
C62 C77 1.474(15) . ?
C63 C64 1.373(15) . ?
C63 C88 1.523(17) . ?
C64 H64 0.9500 . ?
C64 C65 1.401(16) . ?
C65 C66 1.487(15) . ?
C66 C67 1.386(15) . ?
C66 C71 1.363(15) . ?
C67 H67 0.9500 . ?
C67 C68 1.368(14) . ?
C68 H68 0.9500 . ?
C68 C69 1.357(15) . ?
C69 C70 1.388(16) . ?
C69 C74 1.463(15) . ?
C70 H70 0.9500 . ?
C70 C71 1.404(16) . ?
C71 H71 0.9500 . ?
C72 H72 0.9500 . ?
C72 C73 1.399(16) . ?
C73 H73 0.9500 . ?
C73 C74 1.375(16) . ?
C74 C75 1.390(16) . ?
C75 H75 0.9500 . ?
C75 C76 1.359(17) . ?
C76 H76 0.9500 . ?
C77 C78 1.410(16) . ?
C77 C82 1.372(15) . ?
C78 H78 0.9500 . ?
C78 C79 1.386(15) . ?
C79 H79 0.9500 . ?
C79 C80 1.387(15) . ?
C80 C81 1.391(16) . ?
C80 C85 1.480(15) . ?
C81 H81 0.9500 . ?
C81 C82 1.372(15) . ?
C82 H82 0.9500 . ?
C83 H83 0.9500 . ?
C83 C84 1.353(15) . ?
C84 H84 0.9500 . ?
C84 C85 1.350(16) . ?
C85 C86 1.379(17) . ?
C86 H86 0.9500 . ?
C86 C87 1.410(17) . ?
C87 H87 0.9500 . ?
C88 H88A 0.9900 . ?
C88 H88B 0.9900 . ?
C88 C89 1.511(16) . ?
C89 C90 1.363(18) . ?
C89 C94 1.407(17) . ?
C90 C91 1.373(17) . ?
C91 H91 0.9500 . ?
C91 C92 1.396(17) . ?
C92 C93 1.377(18) . ?
C92 C99 1.527(16) . ?
C93 C94 1.360(17) . ?
C94 H94 0.9500 . ?
C95 H95A 0.9900 . ?
C95 H95B 0.9900 . ?
C95 C96 1.519(10) . ?
C96 H96A 0.9800 . ?
C96 H96B 0.9800 . ?
C96 H96C 0.9800 . ?
C97 H97A 0.9900 . ?
C97 H97B 0.9900 . ?
C97 C98 1.493(10) . ?
C98 H98A 0.9800 . ?
C98 H98B 0.9800 . ?
C98 H98C 0.9800 . ?
C99 H99A 0.9900 . ?
C99 H99B 0.9900 . ?
C99 C100 1.500(17) . ?
C100 C101 1.390(16) . ?
C100 C105 1.387(16) . ?
C101 C102 1.394(16) . ?
C102 H102 0.9500 . ?
C102 C103 1.415(17) . ?
C103 C104 1.386(18) . ?
C103 C110 1.494(17) . ?
C104 C105 1.379(18) . ?
C105 H105 0.9500 . ?
C106 H10A 0.9900 . ?
C106 H10B 0.9900 . ?
C106 C107 1.505(9) . ?
C107 H10C 0.9800 . ?
C107 H10D 0.9800 . ?
C107 H10E 0.9800 . ?
C108 H10F 0.9900 . ?
C108 H10G 0.9900 . ?
C108 C109 1.510(10) . ?
C109 H10H 0.9800 . ?
C109 H10I 0.9800 . ?
C109 H10J 0.9800 . ?
C110 H11A 0.9900 . ?
C110 H11B 0.9900 . ?
C111 H11C 0.9800 . ?
C111 H11D 0.9800 . ?
C111 H11E 0.9800 . ?
C111 C112 1.520(10) . ?
C113 H11F 0.9802 . ?
C113 H11G 0.9799 . ?
C113 H11H 0.9801 . ?

loop_
_geom_torsion_atom_site_label_1
_geom_torsion_atom_site_label_2
_geom_torsion_atom_site_label_3
_geom_torsion_atom_site_label_4
_geom_torsion
_geom_torsion_site_symmetry_1
_geom_torsion_site_symmetry_2
_geom_torsion_site_symmetry_3
_geom_torsion_site_symmetry_4
_geom_torsion_publ_flag
Cu1 Cu2 O3 C4 -3(2) . . . . ?
Cu1 Cu2 O5 C6 -4(2) . . . . ?
Cu1 Cu2 O7 C8 9.2(18) . . . . ?
Cu1 O1 C2 O2 2(4) . . . . ?
Cu1 O1 C2 C1 177.9(18) . . . . ?
Cu1 O4 C4 O3 -13(4) . . . . ?
Cu1 O4 C4 C3 171(2) . . . . ?
Cu1 O6 C6 O5 -9(4) . . . . ?
Cu1 O6 C6 C5 171.4(19) . . . . ?
Cu1 O8 C8 O7 3(4) . . . . ?
Cu1 O8 C8 C7 172.8(19) . . . . ?
Cu1 N3 C32 C33 -172.2(15) 1_445 . . . ?
Cu1 N3 C36 C35 171.9(15) 1_445 . . . ?
Cu2 Cu1 O6 C6 5(2) . . . . ?
Cu2 Cu1 O8 C8 3.5(19) . . . . ?
Cu2 O2 C2 O1 -10(4) . . . . ?
Cu2 O2 C2 C1 173.9(17) . . . . ?
Cu2 O3 C4 O4 10(4) . . . . ?
Cu2 O3 C4 C3 -174(2) . . . . ?
Cu2 O5 C6 O6 9(4) . . . . ?
Cu2 O5 C6 C5 -172(2) . . . . ?
Cu2 O7 C8 O8 -10(4) . . . . ?
Cu2 O7 C8 C7 179.4(19) . . . . ?
Cu2 N4 C9 C10 179.9(14) . . . . ?
Cu2 N4 C13 C12 -176.1(14) . . . . ?
Cu3 O9 C114 O10 -179.7(13) 2_756 . . . ?
Cu3 O9 C114 O10 9(3) . . . . ?
Cu3 O9 C114 C113 0(2) 2_756 . . . ?
Cu3 O9 C114 C113 -171.2(11) . . . . ?
Cu3 O12 C112 O11 11(3) . . . . ?
Cu3 O12 C112 C111 -178.3(15) . . . . ?
Cu3 N1 C72 C73 -174.0(12) . . . . ?
Cu3 N1 C76 C75 174.6(14) . . . . ?
Cu3 N2 C83 C84 -174.9(12) 1_465 . . . ?
Cu3 N2 C87 C86 172.4(12) 1_465 . . . ?
O1 Cu1 O6 C6 33(4) . . . . ?
O1 Cu1 O8 C8 87(2) . . . . ?
O2 Cu2 O3 C4 81(2) . . . . ?
O2 Cu2 O5 C6 -47(3) . . . . ?
O2 Cu2 O7 C8 -75.5(19) . . . . ?
O3 Cu2 O5 C6 81(2) . . . . ?
O3 Cu2 O7 C8 31(5) . . . . ?
O4 Cu1 O6 C6 -76(2) . . . . ?
O4 Cu1 O8 C8 2(4) . . . . ?
O5 Cu2 O3 C4 -85(2) . . . . ?
O5 Cu2 O7 C8 92.7(19) . . . . ?
O6 Cu1 O8 C8 -81(2) . . . . ?
O7 Cu2 O3 C4 -24(5) . . . . ?
O7 Cu2 O5 C6 -89(2) . . . . ?
O8 Cu1 O6 C6 89(2) . . . . ?
O13 C40 C41 C42 177.1(13) . . . . ?
O13 C40 C41 C48 -4(2) . . . . ?
O16 C51 C52 C53 176.0(14) . . . . ?
O16 C51 C52 C59 1(2) . . . . ?
O17 C93 C94 C89 -175.1(12) . . . . ?
O18 C90 C91 C92 -175.2(12) . . . . ?
O19 C104 C105 C100 -176.7(11) . . . . ?
O20 C101 C102 C103 -178.6(10) . . . . ?
N1 C72 C73 C74 1(3) . . . . ?
N2 C83 C84 C85 3(3) . . . . ?
N3 Cu1 O6 C6 179(2) 1_665 . . . ?
N3 Cu1 O8 C8 -177(2) 1_665 . . . ?
N3 C32 C33 C34 -4(3) . . . . ?
N4 Cu2 O3 C4 178(2) . . . . ?
N4 Cu2 O5 C6 179(2) . . . . ?
N4 Cu2 O7 C8 -171.1(19) . . . . ?
N4 C9 C10 C11 -5(3) . . . . ?
C9 N4 C13 C12 -1(3) . . . . ?
C9 C10 C11 C12 1(3) . . . . ?
C9 C10 C11 C14 -176.6(16) . . . . ?
C10 C11 C12 C13 2(3) . . . . ?
C10 C11 C14 C15 -3(3) . . . . ?
C10 C11 C14 C19 -177.6(18) . . . . ?
C11 C12 C13 N4 -3(3) . . . . ?
C11 C14 C15 C16 178.1(16) . . . . ?
C11 C14 C19 C18 179.4(15) . . . . ?
C12 C11 C14 C15 179.1(17) . . . . ?
C12 C11 C14 C19 5(3) . . . . ?
C13 N4 C9 C10 4(3) . . . . ?
C14 C11 C12 C13 179.8(17) . . . . ?
C14 C15 C16 C17 4(3) . . . . ?
C15 C14 C19 C18 5(2) . . . . ?
C15 C16 C17 C18 2(2) . . . . ?
C15 C16 C17 C20 178.7(15) . . . . ?
C16 C17 C18 C19 -4(2) . . . . ?
C16 C17 C20 C21 90(2) . . . . ?
C16 C17 C20 C25 -91.7(19) . . . . ?
C17 C18 C19 C14 1(2) . . . . ?
C17 C20 C21 C22 176.4(14) . . . . ?
C17 C20 C21 C37 -4(2) . . . . ?
C17 C20 C25 C24 -178.6(13) . . . . ?
C18 C17 C20 C21 -92.9(19) . . . . ?
C18 C17 C20 C25 85.2(19) . . . . ?
C19 C14 C15 C16 -7(3) . . . . ?
C20 C17 C18 C19 178.9(13) . . . . ?
C20 C21 C22 C23 3(2) . . . . ?
C20 C21 C37 C38 59(2) . . . . ?
C21 C20 C25 C24 0(2) . . . . ?
C21 C22 C23 C24 -1(2) . . . . ?
C21 C22 C23 C26 -176.8(13) . . . . ?
C21 C37 C38 C39 -114.5(15) . . . . ?
C21 C37 C38 C43 64.1(19) . . . . ?
C22 C21 C37 C38 -122.4(15) . . . . ?
C22 C23 C24 C25 -1(2) . . . . ?
C22 C23 C24 C110 179.7(13) . . . . ?
C22 C23 C26 C27 76.7(18) . . . . ?
C22 C23 C26 C31 -108.7(17) . . . . ?
C23 C24 C25 C20 2(2) . . . . ?
C23 C24 C110 C103 132.5(14) . . . . ?
C23 C26 C27 C28 171.4(13) . . . . ?
C23 C26 C31 C30 -171.6(13) . . . . ?
C24 C23 C26 C27 -98.8(17) . . . . ?
C24 C23 C26 C31 75.8(19) . . . . ?
C25 C20 C21 C22 -2(2) . . . . ?
C25 C20 C21 C37 177.5(14) . . . . ?
C25 C24 C110 C103 -47.0(17) . . . . ?
C26 C23 C24 C25 174.8(12) . . . . ?
C26 C23 C24 C110 -5(2) . . . . ?
C26 C27 C28 C29 1(2) . . . . ?
C27 C26 C31 C30 3(2) . . . . ?
C27 C28 C29 C30 2(2) . . . . ?
C27 C28 C29 C34 -175.7(14) . . . . ?
C28 C29 C30 C31 -3(2) . . . . ?
C28 C29 C34 C33 -150.0(18) . . . . ?
C28 C29 C34 C35 23(3) . . . . ?
C29 C30 C31 C26 0(2) . . . . ?
C29 C34 C35 C36 -179.0(16) . . . . ?
C30 C29 C34 C33 32(2) . . . . ?
C30 C29 C34 C35 -154.8(17) . . . . ?
C31 C26 C27 C28 -3(2) . . . . ?
C32 N3 C36 C35 -1(3) . . . . ?
C32 C33 C34 C29 179.1(16) . . . . ?
C32 C33 C34 C35 5(3) . . . . ?
C33 C34 C35 C36 -5(3) . . . . ?
C34 C29 C30 C31 175.3(13) . . . . ?
C34 C35 C36 N3 4(3) . . . . ?
C36 N3 C32 C33 1(3) . . . . ?
C37 C21 C22 C23 -176.6(14) . . . . ?
C37 C38 C39 C40 176.1(13) . . . . ?
C37 C38 C43 O14 4(2) . . . . ?
C37 C38 C43 C42 -176.4(13) . . . . ?
C38 C39 C40 O13 -177.2(13) . . . . ?
C38 C39 C40 C41 3(2) . . . . ?
C39 C38 C43 O14 -176.9(12) . . . . ?
C39 C38 C43 C42 2(2) . . . . ?
C39 C40 C41 C42 -3(2) . . . . ?
C39 C40 C41 C48 175.8(13) . . . . ?
C40 O13 C46 C47 178.7(13) . . . . ?
C40 C41 C42 C43 3(2) . . . . ?
C40 C41 C48 C49 81.7(19) . . . . ?
C41 C42 C43 O14 176.8(13) . . . . ?
C41 C42 C43 C38 -2(2) . . . . ?
C41 C48 C49 C50 -104.0(18) . . . . ?
C41 C48 C49 C54 80(2) . . . . ?
C42 C41 C48 C49 -99.6(17) . . . . ?
C43 O14 C44 C45 -178.9(16) . . . . ?
C43 C38 C39 C40 -3(2) . . . . ?
C44 O14 C43 C38 174.3(15) . . . . ?
C44 O14 C43 C42 -5(2) . . . . ?
C46 O13 C40 C39 -5(2) . . . . ?
C46 O13 C40 C41 174.5(14) . . . . ?
C48 C41 C42 C43 -176.1(13) . . . . ?
C48 C49 C50 C51 -173.2(15) . . . . ?
C48 C49 C54 O15 -5(2) . . . . ?
C48 C49 C54 C53 173.0(14) . . . . ?
C49 C50 C51 O16 180.0(16) . . . . ?
C49 C50 C51 C52 1(3) . . . . ?
C50 C49 C54 O15 178.6(14) . . . . ?
C50 C49 C54 C53 -3(2) . . . . ?
C50 C51 C52 C53 -5(2) . . . . ?
C50 C51 C52 C59 179.8(14) . . . . ?
C51 O16 C57 C58 -164.2(18) . . . . ?
C51 C52 C53 C54 5(2) . . . . ?
C51 C52 C59 C60 105.8(16) . . . . ?
C52 C53 C54 O15 177.5(13) . . . . ?
C52 C53 C54 C49 -1(2) . . . . ?
C52 C59 C60 C61 -61.8(15) . . . . ?
C52 C59 C60 C65 112.4(13) . . . . ?
C53 C52 C59 C60 -69.3(16) . . . . ?
C54 O15 C55 C56 -176.6(15) . . . . ?
C54 C49 C50 C51 3(3) . . . . ?
C55 O15 C54 C49 169.8(15) . . . . ?
C55 O15 C54 C53 -8(2) . . . . ?
C57 O16 C51 C50 -18(3) . . . . ?
C57 O16 C51 C52 161.0(16) . . . . ?
C59 C52 C53 C54 -179.9(13) . . . . ?
C59 C60 C61 C62 174.2(11) . . . . ?
C59 C60 C65 C64 -173.6(11) . . . . ?
C59 C60 C65 C66 10.7(18) . . . . ?
C60 C61 C62 C63 -1.0(18) . . . . ?
C60 C61 C62 C77 179.6(11) . . . . ?
C60 C65 C66 C67 65.8(18) . . . . ?
C60 C65 C66 C71 -112.5(15) . . . . ?
C61 C60 C65 C64 0.5(17) . . . . ?
C61 C60 C65 C66 -175.2(11) . . . . ?
C61 C62 C63 C64 1.9(17) . . . . ?
C61 C62 C63 C88 -177.9(11) . . . . ?
C61 C62 C77 C78 -57.8(18) . . . . ?
C61 C62 C77 C82 117.0(15) . . . . ?
C62 C63 C64 C65 -1.6(17) . . . . ?
C62 C63 C88 C89 103.9(13) . . . . ?
C62 C77 C78 C79 178.1(13) . . . . ?
C62 C77 C82 C81 -177.6(13) . . . . ?
C63 C62 C77 C78 122.8(14) . . . . ?
C63 C62 C77 C82 -62.4(18) . . . . ?
C63 C64 C65 C60 0.4(17) . . . . ?
C63 C64 C65 C66 176.4(11) . . . . ?
C63 C88 C89 C90 -179.9(11) . . . . ?
C63 C88 C89 C94 0.8(16) . . . . ?
C64 C63 C88 C89 -75.9(13) . . . . ?
C64 C65 C66 C67 -109.8(14) . . . . ?
C64 C65 C66 C71 71.8(18) . . . . ?
C65 C60 C61 C62 -0.2(18) . . . . ?
C65 C66 C67 C68 176.9(12) . . . . ?
C65 C66 C71 C70 -177.7(13) . . . . ?
C66 C67 C68 C69 4(2) . . . . ?
C67 C66 C71 C70 4(2) . . . . ?
C67 C68 C69 C70 -3(2) . . . . ?
C67 C68 C69 C74 177.5(13) . . . . ?
C68 C69 C70 C71 2(2) . . . . ?
C68 C69 C74 C73 -35(2) . . . . ?
C68 C69 C74 C75 148.0(15) . . . . ?
C69 C70 C71 C66 -3(2) . . . . ?
C69 C74 C75 C76 -175.9(15) . . . . ?
C70 C69 C74 C73 145.6(15) . . . . ?
C70 C69 C74 C75 -31(2) . . . . ?
C71 C66 C67 C68 -5(2) . . . . ?
C72 N1 C76 C75 -3(3) . . . . ?
C72 C73 C74 C69 176.4(14) . . . . ?
C72 C73 C74 C75 -6(2) . . . . ?
C73 C74 C75 C76 7(2) . . . . ?
C74 C69 C70 C71 -178.4(14) . . . . ?
C74 C75 C76 N1 -2(3) . . . . ?
C76 N1 C72 C73 4(3) . . . . ?
C77 C62 C63 C64 -178.8(10) . . . . ?
C77 C62 C63 C88 1.5(17) . . . . ?
C77 C78 C79 C80 0(2) . . . . ?
C78 C77 C82 C81 -3(2) . . . . ?
C78 C79 C80 C81 -3(2) . . . . ?
C78 C79 C80 C85 179.0(14) . . . . ?
C79 C80 C81 C82 3(2) . . . . ?
C79 C80 C85 C84 33(2) . . . . ?
C79 C80 C85 C86 -143.9(15) . . . . ?
C80 C81 C82 C77 0(2) . . . . ?
C80 C85 C86 C87 -178.8(14) . . . . ?
C81 C80 C85 C84 -145.4(16) . . . . ?
C81 C80 C85 C86 38(2) . . . . ?
C82 C77 C78 C79 3(2) . . . . ?
C83 N2 C87 C86 -6(2) . . . . ?
C83 C84 C85 C80 176.2(15) . . . . ?
C83 C84 C85 C86 -7(2) . . . . ?
C84 C85 C86 C87 4(2) . . . . ?
C85 C80 C81 C82 -178.5(13) . . . . ?
C85 C86 C87 N2 3(3) . . . . ?
C87 N2 C83 C84 4(2) . . . . ?
C88 C63 C64 C65 178.1(10) . . . . ?
C88 C89 C90 O18 -1.9(18) . . . . ?
C88 C89 C90 C91 177.3(11) . . . . ?
C88 C89 C94 C93 179.1(11) . . . . ?
C89 C90 C91 C92 6(2) . . . . ?
C90 O18 C97 C98 163.8(16) . . . . ?
C90 C89 C94 C93 -0.1(18) . . . . ?
C90 C91 C92 C93 -4.0(19) . . . . ?
C90 C91 C92 C99 177.0(11) . . . . ?
C91 C92 C93 O17 177.3(11) . . . . ?
C91 C92 C93 C94 0(2) . . . . ?
C91 C92 C99 C100 115.4(14) . . . . ?
C92 C93 C94 C89 2(2) . . . . ?
C92 C99 C100 C101 -81.6(14) . . . . ?
C92 C99 C100 C105 99.9(13) . . . . ?
C93 O17 C95 C96 -77(2) . . . . ?
C93 C92 C99 C100 -63.5(17) . . . . ?
C94 C89 C90 O18 177.4(11) . . . . ?
C94 C89 C90 C91 -3.4(18) . . . . ?
C95 O17 C93 C92 -176.2(15) . . . . ?
C95 O17 C93 C94 1(2) . . . . ?
C97 O18 C90 C89 -161.1(13) . . . . ?
C97 O18 C90 C91 19.7(19) . . . . ?
C99 C92 C93 O17 -3.8(19) . . . . ?
C99 C92 C93 C94 179.4(12) . . . . ?
C99 C100 C101 O20 -0.8(16) . . . . ?
C99 C100 C101 C102 179.3(10) . . . . ?
C99 C100 C105 C104 179.9(11) . . . . ?
C100 C101 C102 C103 1.2(16) . . . . ?
C101 O20 C106 C107 175.7(9) . . . . ?
C101 C100 C105 C104 1.4(17) . . . . ?
C101 C102 C103 C104 0.6(16) . . . . ?
C101 C102 C103 C110 -179.6(10) . . . . ?
C102 C103 C104 O19 176.0(10) . . . . ?
C102 C103 C104 C105 -1.3(17) . . . . ?
C102 C103 C110 C24 117.0(13) . . . . ?
C103 C104 C105 C100 0.4(18) . . . . ?
C104 O19 C108 C109 -66.9(19) . . . . ?
C104 C103 C110 C24 -63.2(15) . . . . ?
C105 C100 C101 O20 177.7(10) . . . . ?
C105 C100 C101 C102 -2.1(16) . . . . ?
C106 O20 C101 C100 172.5(10) . . . . ?
C106 O20 C101 C102 -7.7(15) . . . . ?
C108 O19 C104 C103 148.5(12) . . . . ?
C108 O19 C104 C105 -34.2(18) . . . . ?
C110 C24 C25 C20 -178.8(13) . . . . ?
C110 C103 C104 O19 -3.8(17) . . . . ?
C110 C103 C104 C105 178.8(11) . . . . ?

loop_
_smtbx_masks_void_nr
_smtbx_masks_void_average_x
_smtbx_masks_void_average_y
_smtbx_masks_void_average_z
_smtbx_masks_void_volume
_smtbx_masks_void_count_electrons
_smtbx_masks_void_content
1 -0.414 0.000 -0.414 1514.3 385.7 '8 DMF,6 H2O'
2 0.284 0.427 0.880 7.3 1.4 ?
3 0.383 0.339 0.710 9.1 0.0 ?
4 0.488 0.245 0.040 8.6 0.0 ?
5 0.512 0.755 0.960 8.6 0.0 ?
6 0.617 0.661 0.290 9.1 0.0 ?
7 0.716 0.573 0.120 7.3 1.4 ?
